data_4329884
loop_
_publ_author_name
'Arunabha Thakur'
'Soumik Sao'
'V. Ramkumar'
'Sundargopal Ghosh'

_publ_section_title
;
 Novel Class of Heterometallic Cubane and Boride Clusters Containing
 Heavier Group 16 Elements
;
_journal_name_full 'Inorganic Chemistry'
_journal_page_first 8322
_journal_page_last 8330
_journal_paper_doi 10.1021/ic3008602
_journal_volume 51
_journal_year 2012
_chemical_formula_moiety 'C34 H30 B3 Co6 Mo2 O14 Te, C H2 Cl2 '
_chemical_formula_sum 'C35 H32 B3 Cl2 Co6 Mo2 O14 Te'
_chemical_formula_weight 1453.00
_chemical_name_systematic
;

 ?

;
_space_group_IT_number 14
_symmetry_cell_setting monoclinic
_symmetry_space_group_name_Hall '-P 2yn'
_symmetry_space_group_name_H-M 'P 1 21/n 1'
_atom_sites_solution_hydrogens geom
_atom_sites_solution_primary direct
_atom_sites_solution_secondary difmap
_audit_creation_method SHELXL-97
_cell_angle_alpha 90.00
_cell_angle_beta 91.414(2)
_cell_angle_gamma 90.00
_cell_formula_units_Z 4
_cell_length_a 11.0344(4)
_cell_length_b 17.3088(7)
_cell_length_c 23.3171(9)
_cell_measurement_reflns_used 7434
_cell_measurement_temperature 173(2)
_cell_measurement_theta_max 34.73
_cell_measurement_theta_min 2.51
_cell_volume 4452.0(3)
_computing_cell_refinement 'APEX2/SAINT (Bruker, 2004)'
_computing_data_collection 'APEX2 (Bruker, 2004)'
_computing_data_reduction 'SAINT/XPREP (Bruker, 2004)'
_computing_molecular_graphics 'ORTEP3 (Farrugia, 1997) and Mercury (Bruno et al., 2002)'
_computing_publication_material 'SHELXL-97 (Sheldrick, 2008)'
_computing_structure_refinement 'SHELXL-97 (Sheldrick, 2008)'
_computing_structure_solution 'SIR92 (Altornare et al., 1993)'
_diffrn_ambient_temperature 173(2)
_diffrn_measured_fraction_theta_full 0.957
_diffrn_measured_fraction_theta_max 0.678
_diffrn_measurement_device_type 'CCD area detector'
_diffrn_measurement_method 'phi and omega scans'
_diffrn_radiation_monochromator graphite
_diffrn_radiation_source 'fine-focus sealed tube'
_diffrn_radiation_type MoK\a
_diffrn_radiation_wavelength 0.71073
_diffrn_reflns_av_R_equivalents 0.0305
_diffrn_reflns_av_sigmaI/netI 0.0347
_diffrn_reflns_limit_h_max 15
_diffrn_reflns_limit_h_min -13
_diffrn_reflns_limit_k_max 22
_diffrn_reflns_limit_k_min -24
_diffrn_reflns_limit_l_max 35
_diffrn_reflns_limit_l_min -34
_diffrn_reflns_number 35651
_diffrn_reflns_theta_full 25.00
_diffrn_reflns_theta_max 34.73
_diffrn_reflns_theta_min 1.47
_exptl_absorpt_coefficient_mu 3.547
_exptl_absorpt_correction_T_max 0.2385
_exptl_absorpt_correction_T_min 0.1014
_exptl_absorpt_correction_type multi-scan
_exptl_absorpt_process_details 'SADABS (Bruker,2004)'
_exptl_crystal_colour orange
_exptl_crystal_density_diffrn 2.168
_exptl_crystal_description Rectangular
_exptl_crystal_F_000 2804.0
_exptl_crystal_size_max 0.42
_exptl_crystal_size_mid 0.35
_exptl_crystal_size_min 0.20
_refine_diff_density_max 4.997
_refine_diff_density_min -1.807
_refine_diff_density_rms 0.159
_refine_ls_extinction_method none
_refine_ls_goodness_of_fit_ref 1.080
_refine_ls_hydrogen_treatment constr
_refine_ls_matrix_type full
_refine_ls_number_parameters 580
_refine_ls_number_reflns 13016
_refine_ls_number_restraints 2
_refine_ls_restrained_S_all 1.080
_refine_ls_R_factor_all 0.0453
_refine_ls_R_factor_gt 0.0366
_refine_ls_shift/su_max 0.020
_refine_ls_shift/su_mean 0.000
_refine_ls_structure_factor_coef Fsqd
_refine_ls_weighting_details 'calc w=1/[\s^2^(Fo^2^)+(0.1000P)^2^+0.0020P] where P=(Fo^2^+2Fc^2^)/3'
_refine_ls_weighting_scheme calc
_refine_ls_wR_factor_gt 0.1295
_refine_ls_wR_factor_ref 0.1390
_reflns_number_gt 11189
_reflns_number_total 13016
_reflns_threshold_expression >2sigma(I)
_cod_data_source_file ic3008602_si_001_6.cif
_cod_data_source_block new
_cod_original_sg_symbol_Hall '-P 2yn  '
_cod_original_formula_sum 'C35 H32 B3 Cl2 Co6 Mo2 O14 Te '
_cod_database_code 4329884

loop_
_symmetry_equiv_pos_as_xyz
'x, y, z'
'-x+1/2, y+1/2, -z+1/2'
'-x, -y, -z'
'x-1/2, -y-1/2, z-1/2'

loop_
_atom_site_label
_atom_site_type_symbol
_atom_site_fract_x
_atom_site_fract_y
_atom_site_fract_z
_atom_site_U_iso_or_equiv
_atom_site_adp_type
_atom_site_occupancy
_atom_site_symmetry_multiplicity
_atom_site_calc_flag
_atom_site_refinement_flags
B1 B 0.4640(3) 0.1876(2) 0.83967(15) 0.0133(7) Uani 1 1 d .
B2 B 0.5650(4) 0.1101(2) 0.84723(15) 0.0157(7) Uani 1 1 d .
B3 B 0.5098(4) 0.2742(2) 0.88372(16) 0.0154(7) Uani 1 1 d .
C1 C 0.7422(4) 0.2722(2) 1.03337(14) 0.0203(7) Uani 1 1 d .
C2 C 0.8450(4) 0.2762(2) 0.99670(15) 0.0211(7) Uani 1 1 d .
C3 C 0.8537(3) 0.3528(2) 0.97587(15) 0.0181(7) Uani 1 1 d .
C4 C 0.7537(3) 0.39648(19) 0.99703(14) 0.0170(6) Uani 1 1 d .
C5 C 0.6862(3) 0.3465(2) 1.03393(14) 0.0172(7) Uani 1 1 d .
C6 C 0.5839(4) 0.3712(2) 1.07141(16) 0.0260(8) Uani 1 1 d .
H6A H 0.5277 0.3280 1.0761 0.039 Uiso 1 1 calc R
H6B H 0.5408 0.4148 1.0534 0.039 Uiso 1 1 calc R
H6C H 0.6167 0.3870 1.1091 0.039 Uiso 1 1 calc R
C7 C 0.7153(4) 0.2077(2) 1.07300(17) 0.0293(9) Uani 1 1 d .
H7A H 0.7801 0.2038 1.1024 0.044 Uiso 1 1 calc R
H7B H 0.7100 0.1593 1.0514 0.044 Uiso 1 1 calc R
H7C H 0.6380 0.2175 1.0915 0.044 Uiso 1 1 calc R
C8 C 0.9422(4) 0.2152(2) 0.9906(2) 0.0302(9) Uani 1 1 d .
H8A H 0.9845 0.2234 0.9546 0.045 Uiso 1 1 calc R
H8B H 0.9047 0.1639 0.9902 0.045 Uiso 1 1 calc R
H8C H 1.0003 0.2189 1.0230 0.045 Uiso 1 1 calc R
C9 C 0.9555(4) 0.3854(2) 0.94263(17) 0.0256(8) Uani 1 1 d .
H9A H 1.0289 0.3874 0.9671 0.038 Uiso 1 1 calc R
H9B H 0.9344 0.4377 0.9297 0.038 Uiso 1 1 calc R
H9C H 0.9701 0.3526 0.9093 0.038 Uiso 1 1 calc R
C10 C 0.7364(4) 0.4820(2) 0.99039(17) 0.0243(8) Uani 1 1 d .
H10A H 0.7801 0.5089 1.0216 0.036 Uiso 1 1 calc R
H10B H 0.6499 0.4943 0.9918 0.036 Uiso 1 1 calc R
H10C H 0.7681 0.4986 0.9535 0.036 Uiso 1 1 calc R
C11 C 0.5603(3) 0.00112(19) 0.73894(15) 0.0194(7) Uani 1 1 d .
C12 C 0.4880(3) 0.0283(2) 0.69126(15) 0.0204(7) Uani 1 1 d .
C13 C 0.5586(3) 0.0842(2) 0.66108(13) 0.0197(7) Uani 1 1 d .
C14 C 0.6720(3) 0.0904(2) 0.69009(15) 0.0223(7) Uani 1 1 d .
C15 C 0.6733(3) 0.0400(2) 0.73850(15) 0.0206(7) Uani 1 1 d .
C16 C 0.5316(4) -0.0672(2) 0.77609(19) 0.0302(9) Uani 1 1 d .
H16A H 0.5537 -0.1150 0.7563 0.045 Uiso 1 1 calc R
H16B H 0.4447 -0.0678 0.7837 0.045 Uiso 1 1 calc R
H16C H 0.5777 -0.0634 0.8125 0.045 Uiso 1 1 calc R
C17 C 0.3722(4) -0.0070(2) 0.6710(2) 0.0320(9) Uani 1 1 d .
H17A H 0.3892 -0.0544 0.6496 0.048 Uiso 1 1 calc R
H17B H 0.3284 0.0295 0.6458 0.048 Uiso 1 1 calc R
H17C H 0.3225 -0.0194 0.7040 0.048 Uiso 1 1 calc R
C18 C 0.5281(4) 0.1205(3) 0.60375(16) 0.0326(9) Uani 1 1 d .
H18A H 0.5476 0.1757 0.6051 0.049 Uiso 1 1 calc R
H18B H 0.4415 0.1138 0.5949 0.049 Uiso 1 1 calc R
H18C H 0.5755 0.0955 0.5740 0.049 Uiso 1 1 calc R
C19 C 0.7831(4) 0.1306(3) 0.66715(19) 0.0334(10) Uani 1 1 d .
H19A H 0.8271 0.0950 0.6425 0.050 Uiso 1 1 calc R
H19B H 0.8362 0.1467 0.6993 0.050 Uiso 1 1 calc R
H19C H 0.7579 0.1761 0.6449 0.050 Uiso 1 1 calc R
C20 C 0.7841(4) 0.0194(3) 0.77339(17) 0.0288(9) Uani 1 1 d .
H20A H 0.7603 0.0018 0.8115 0.043 Uiso 1 1 calc R
H20B H 0.8366 0.0648 0.7774 0.043 Uiso 1 1 calc R
H20C H 0.8281 -0.0221 0.7542 0.043 Uiso 1 1 calc R
C22 C 0.7267(4) 0.3595(2) 0.87143(17) 0.0238(8) Uani 1 1 d .
C23 C 0.4595(4) 0.1849(2) 0.99341(16) 0.0242(8) Uani 1 1 d .
C24 C 0.6493(4) 0.1097(2) 0.95073(15) 0.0235(8) Uani 1 1 d .
C25 C 0.2541(4) 0.1331(2) 0.91407(17) 0.0261(8) Uani 1 1 d .
C26 C 0.4192(4) 0.0127(2) 0.90390(18) 0.0266(8) Uani 1 1 d .
C27 C 0.2613(4) 0.0435(2) 0.81475(18) 0.0288(8) Uani 1 1 d .
C28 C 0.1962(3) 0.2574(2) 0.84310(16) 0.0216(7) Uani 1 1 d .
C29 C 0.3590(3) 0.1650(2) 0.70876(15) 0.0192(7) Uani 1 1 d .
C30 C 0.1503(4) 0.1743(3) 0.75404(19) 0.0301(9) Uani 1 1 d .
C31 C 0.3137(3) 0.2989(2) 0.75178(15) 0.0197(7) Uani 1 1 d .
C32 C 0.4686(3) 0.3936(2) 0.80496(15) 0.0210(7) Uani 1 1 d .
C33 C 0.7979(3) 0.1900(2) 0.85211(16) 0.0231(7) Uani 1 1 d .
O15 O 0.7689(3) 0.40101(19) 0.83818(13) 0.0378(8) Uani 1 1 d .
C35 C 0.2775(4) 0.2888(2) 0.94653(17) 0.0238(8) Uani 1 1 d .
C36 C 0.5281(3) 0.3713(2) 0.93480(15) 0.0197(7) Uani 1 1 d .
C37 C 0.9181(3) 0.9476(3) 0.9188(2) 0.081(2) Uani 1 1 d D
H37A H 0.8943 1.0019 0.9112 0.097 Uiso 1 1 calc R
H37B H 0.9467 0.9435 0.9593 0.097 Uiso 1 1 calc R
Cl1 Cl 0.7960(2) 0.88715(13) 0.90656(8) 0.0831(6) Uani 1 1 d D
Cl2 Cl 1.0318(2) 0.92061(15) 0.87374(11) 0.1015(8) Uani 1 1 d D
Co1 Co 0.52708(4) 0.16874(2) 0.926081(18) 0.01355(10) Uani 1 1 d .
Co2 Co 0.36839(4) 0.09237(3) 0.860626(19) 0.01589(10) Uani 1 1 d .
Co3 Co 0.32751(4) 0.23033(3) 0.888869(19) 0.01490(10) Uani 1 1 d .
Co4 Co 0.29551(4) 0.19635(3) 0.78394(2) 0.01552(10) Uani 1 1 d .
Co5 Co 0.45941(4) 0.29189(3) 0.799060(19) 0.01444(10) Uani 1 1 d .
Co6 Co 0.64553(4) 0.21992(2) 0.839602(18) 0.01296(10) Uani 1 1 d .
Mo1 Mo 0.66613(3) 0.304089(16) 0.938465(11) 0.01267(7) Uani 1 1 d .
Mo2 Mo 0.51817(3) 0.134111(16) 0.753113(11) 0.01297(8) Uani 1 1 d .
O1 O 0.4202(3) 0.1957(2) 1.03777(13) 0.0387(8) Uani 1 1 d .
O2 O 0.7278(3) 0.07143(18) 0.96608(13) 0.0355(7) Uani 1 1 d .
O3 O 0.1811(3) 0.11261(19) 0.94527(15) 0.0410(9) Uani 1 1 d .
O4 O 0.4485(3) -0.03793(18) 0.93016(16) 0.0450(9) Uani 1 1 d .
O5 O 0.1944(3) 0.00690(19) 0.78940(17) 0.0462(9) Uani 1 1 d .
O6 O 0.1047(3) 0.29031(19) 0.83858(13) 0.0329(7) Uani 1 1 d .
O8 O 0.0579(3) 0.1616(2) 0.73293(18) 0.0486(9) Uani 1 1 d .
O9 O 0.3112(3) 0.16864(18) 0.66306(12) 0.0292(6) Uani 1 1 d .
O10 O 0.4736(3) 0.45990(16) 0.80915(14) 0.0354(7) Uani 1 1 d .
O11 O 0.8945(3) 0.1688(2) 0.85777(15) 0.0408(8) Uani 1 1 d .
O12 O 0.2608(3) 0.33903(16) 0.72048(13) 0.0299(6) Uani 1 1 d .
O13 O 0.2417(3) 0.3242(2) 0.98357(14) 0.0382(8) Uani 1 1 d .
O14 O 0.4547(3) 0.41956(16) 0.93695(14) 0.0299(6) Uani 1 1 d .
Te01 Te 0.63572(2) 0.266967(13) 0.739737(9) 0.01884(7) Uani 1 1 d .

loop_
_atom_site_aniso_label
_atom_site_aniso_U_11
_atom_site_aniso_U_22
_atom_site_aniso_U_33
_atom_site_aniso_U_23
_atom_site_aniso_U_13
_atom_site_aniso_U_12
B1 0.0149(18) 0.0135(15) 0.0114(13) -0.0014(11) -0.0004(13) 0.0010(13)
B2 0.0180(19) 0.0172(17) 0.0115(13) -0.0001(12) -0.0034(13) 0.0022(14)
B3 0.0171(19) 0.0139(16) 0.0152(14) -0.0006(12) -0.0007(14) 0.0028(13)
C1 0.026(2) 0.0228(18) 0.0119(12) -0.0025(11) -0.0084(13) -0.0018(14)
C2 0.0202(19) 0.0258(18) 0.0169(14) -0.0039(13) -0.0064(14) 0.0038(14)
C3 0.0143(16) 0.0222(17) 0.0177(14) -0.0038(12) -0.0018(13) 0.0000(13)
C4 0.0193(17) 0.0180(16) 0.0136(12) -0.0075(11) -0.0003(12) -0.0022(13)
C5 0.0168(17) 0.0232(17) 0.0117(12) -0.0041(11) -0.0008(12) -0.0018(13)
C6 0.025(2) 0.036(2) 0.0171(15) -0.0059(14) 0.0051(14) -0.0005(16)
C7 0.041(3) 0.029(2) 0.0180(15) 0.0055(14) -0.0059(16) -0.0055(18)
C8 0.025(2) 0.030(2) 0.035(2) -0.0082(17) -0.0095(18) 0.0103(17)
C9 0.0189(18) 0.035(2) 0.0234(17) -0.0031(15) 0.0030(15) -0.0057(16)
C10 0.028(2) 0.0166(16) 0.0281(17) -0.0043(13) -0.0011(16) -0.0033(14)
C11 0.0254(19) 0.0127(15) 0.0200(14) -0.0052(12) -0.0008(14) 0.0048(13)
C12 0.0206(18) 0.0221(17) 0.0183(14) -0.0085(12) -0.0043(13) 0.0039(14)
C13 0.0215(18) 0.0272(17) 0.0101(12) -0.0052(12) -0.0022(12) 0.0038(14)
C14 0.0199(18) 0.0306(19) 0.0167(14) -0.0064(13) 0.0056(13) 0.0067(15)
C15 0.0193(18) 0.0234(17) 0.0188(14) -0.0082(12) -0.0030(13) 0.0093(14)
C16 0.043(3) 0.0180(18) 0.0302(19) 0.0006(14) 0.0045(18) 0.0038(17)
C17 0.034(2) 0.026(2) 0.035(2) -0.0131(16) -0.0054(18) -0.0051(17)
C18 0.035(2) 0.048(2) 0.0153(15) -0.0002(16) -0.0020(16) 0.006(2)
C19 0.024(2) 0.047(3) 0.030(2) -0.0050(18) 0.0099(17) 0.0013(18)
C20 0.023(2) 0.039(2) 0.0246(17) -0.0078(16) -0.0030(15) 0.0154(17)
C22 0.0211(19) 0.0275(19) 0.0225(16) 0.0041(14) -0.0031(15) -0.0072(15)
C23 0.025(2) 0.0284(19) 0.0195(15) 0.0048(13) 0.0031(15) 0.0063(15)
C24 0.030(2) 0.0266(18) 0.0144(13) -0.0021(13) -0.0007(14) 0.0067(16)
C25 0.025(2) 0.0280(19) 0.0254(17) -0.0001(14) 0.0045(16) 0.0000(15)
C26 0.032(2) 0.0196(18) 0.0284(18) 0.0039(14) 0.0007(16) -0.0049(15)
C27 0.029(2) 0.028(2) 0.0293(19) -0.0013(15) -0.0047(17) -0.0067(17)
C28 0.0185(18) 0.0241(18) 0.0222(15) -0.0032(13) 0.0003(14) 0.0004(14)
C29 0.0220(18) 0.0194(16) 0.0160(13) -0.0036(12) -0.0029(13) 0.0041(14)
C30 0.025(2) 0.038(2) 0.0268(18) -0.0083(16) -0.0027(17) -0.0019(18)
C31 0.0200(18) 0.0214(17) 0.0176(14) -0.0009(12) -0.0017(14) 0.0029(14)
C32 0.0226(19) 0.0210(17) 0.0193(15) 0.0045(12) -0.0043(14) -0.0003(14)
C33 0.0155(18) 0.031(2) 0.0224(16) -0.0045(14) -0.0017(14) -0.0030(15)
O15 0.0431(19) 0.0459(19) 0.0240(14) 0.0135(13) -0.0067(13) -0.0200(15)
C35 0.023(2) 0.0248(18) 0.0235(16) -0.0034(14) -0.0002(15) 0.0044(15)
C36 0.0188(18) 0.0224(17) 0.0177(14) -0.0044(12) -0.0013(13) -0.0024(14)
C37 0.100(6) 0.089(5) 0.054(4) 0.002(4) 0.009(4) 0.055(5)
Cl1 0.0891(13) 0.1046(15) 0.0555(10) 0.0156(10) -0.0024(9) -0.0339(12)
Cl2 0.0783(13) 0.133(2) 0.0950(17) 0.0243(15) 0.0286(12) 0.0272(13)
Co1 0.0164(2) 0.0144(2) 0.00987(17) 0.00076(14) 0.00024(16) 0.00093(17)
Co2 0.0173(2) 0.0144(2) 0.01600(19) -0.00012(15) 0.00069(18) -0.00242(17)
Co3 0.0136(2) 0.0173(2) 0.01384(19) -0.00229(15) 0.00072(17) 0.00095(17)
Co4 0.0132(2) 0.0181(2) 0.01512(19) -0.00183(16) -0.00257(17) 0.00050(17)
Co5 0.0163(2) 0.0145(2) 0.01243(18) 0.00152(15) -0.00210(17) 0.00056(17)
Co6 0.0128(2) 0.0157(2) 0.01037(17) -0.00051(15) -0.00020(16) -0.00008(17)
Mo1 0.01418(15) 0.01342(14) 0.01034(11) -0.00135(8) -0.00117(10) 0.00026(10)
Mo2 0.01378(16) 0.01544(14) 0.00961(11) -0.00152(9) -0.00094(10) 0.00117(10)
O1 0.0342(18) 0.066(2) 0.0166(13) 0.0023(13) 0.0070(12) 0.0066(16)
O2 0.0425(19) 0.0372(17) 0.0262(14) -0.0050(12) -0.0095(13) 0.0188(15)
O3 0.0357(18) 0.0388(18) 0.050(2) 0.0055(15) 0.0266(16) -0.0016(14)
O4 0.056(2) 0.0277(16) 0.051(2) 0.0196(15) -0.0036(18) -0.0031(15)
O5 0.045(2) 0.0335(17) 0.060(2) -0.0071(16) -0.0195(18) -0.0177(15)
O6 0.0211(15) 0.0472(18) 0.0304(15) -0.0078(13) -0.0018(12) 0.0159(13)
O8 0.0217(17) 0.071(3) 0.052(2) -0.0105(19) -0.0148(16) -0.0041(16)
O9 0.0291(16) 0.0410(17) 0.0171(12) -0.0054(11) -0.0059(11) 0.0103(13)
O10 0.046(2) 0.0198(14) 0.0399(17) 0.0005(12) -0.0047(15) -0.0015(13)
O11 0.0188(15) 0.063(2) 0.0402(19) -0.0080(16) -0.0047(14) 0.0108(15)
O12 0.0318(16) 0.0263(14) 0.0310(15) 0.0060(11) -0.0123(13) 0.0047(12)
O13 0.0363(18) 0.0476(19) 0.0308(16) -0.0160(14) 0.0057(14) 0.0082(15)
O14 0.0274(15) 0.0243(14) 0.0379(16) -0.0099(12) -0.0035(13) 0.0096(12)
Te01 0.02241(14) 0.02125(13) 0.01301(10) 0.00182(7) 0.00331(9) -0.00375(9)

loop_
_atom_type_symbol
_atom_type_description
_atom_type_scat_dispersion_real
_atom_type_scat_dispersion_imag
_atom_type_scat_source
C C 0.0033 0.0016 'International Tables Vol C Tables 4.2.6.8 and 6.1.1.4'
H H 0.0000 0.0000 'International Tables Vol C Tables 4.2.6.8 and 6.1.1.4'
C C 0.0033 0.0016 'International Tables Vol C Tables 4.2.6.8 and 6.1.1.4'
O O 0.0106 0.0060 'International Tables Vol C Tables 4.2.6.8 and 6.1.1.4'
Co Co 0.3494 0.9721 'International Tables Vol C Tables 4.2.6.8 and 6.1.1.4'
Mo Mo -1.6832 0.6857 'International Tables Vol C Tables 4.2.6.8 and 6.1.1.4'
Te Te -0.5308 1.6751 'International Tables Vol C Tables 4.2.6.8 and 6.1.1.4'
B B 0.0013 0.0007 'International Tables Vol C Tables 4.2.6.8 and 6.1.1.4'
Cl Cl 0.1484 0.1585 'International Tables Vol C Tables 4.2.6.8 and 6.1.1.4'

loop_
_geom_angle_atom_site_label_1
_geom_angle_atom_site_label_2
_geom_angle_atom_site_label_3
_geom_angle
B2 B1 B3 113.2(3)
B2 B1 Co2 71.67(18)
B3 B1 Co2 130.7(2)
B2 B1 Co5 137.2(2)
B3 B1 Co5 63.31(16)
Co2 B1 Co5 145.7(2)
B2 B1 Co3 133.9(2)
B3 B1 Co3 66.33(16)
Co2 B1 Co3 76.38(12)
Co5 B1 Co3 86.00(14)
B2 B1 Co6 66.16(18)
B3 B1 Co6 62.59(17)
Co2 B1 Co6 136.7(2)
Co5 B1 Co6 76.96(13)
Co3 B1 Co6 128.55(18)
B2 B1 Co1 66.23(17)
B3 B1 Co1 61.98(16)
Co2 B1 Co1 78.93(12)
Co5 B1 Co1 125.17(18)
Co3 B1 Co1 75.82(11)
Co6 B1 Co1 75.58(13)
B2 B1 Co4 128.7(2)
B3 B1 Co4 118.0(2)
Co2 B1 Co4 76.45(13)
Co5 B1 Co4 70.17(12)
Co3 B1 Co4 71.99(12)
Co6 B1 Co4 139.87(17)
Co1 B1 Co4 143.12(17)
B2 B1 Mo2 66.64(16)
B3 B1 Mo2 136.4(2)
Co2 B1 Mo2 91.85(14)
Co5 B1 Mo2 87.31(12)
Co3 B1 Mo2 147.2(2)
Co6 B1 Mo2 80.64(11)
Co1 B1 Mo2 132.50(18)
Co4 B1 Mo2 75.54(11)
B1 B2 Co6 64.45(17)
B1 B2 Co1 65.63(16)
Co6 B2 Co1 74.78(12)
B1 B2 Co2 59.89(17)
Co6 B2 Co2 123.49(18)
Co1 B2 Co2 74.56(11)
B1 B2 Mo2 68.57(17)
Co6 B2 Mo2 80.80(12)
Co1 B2 Mo2 133.82(18)
Co2 B2 Mo2 87.81(14)
B1 B3 Co5 62.12(16)
B1 B3 Co6 63.47(15)
Co5 B3 Co6 76.83(12)
B1 B3 C36 169.9(3)
Co5 B3 C36 116.8(2)
Co6 B3 C36 126.6(2)
B1 B3 Co1 65.18(16)
Co5 B3 Co1 127.17(18)
Co6 B3 Co1 77.21(13)
C36 B3 Co1 115.7(2)
B1 B3 Co3 60.71(16)
Co5 B3 Co3 82.84(15)
Co6 B3 Co3 123.84(18)
C36 B3 Co3 109.39(18)
Co1 B3 Co3 74.90(12)
B1 B3 Mo1 135.0(2)
Co5 B3 Mo1 135.72(19)
Co6 B3 Mo1 80.03(14)
C36 B3 Mo1 53.55(15)
Co1 B3 Mo1 82.46(14)
Co3 B3 Mo1 140.88(18)
C5 C1 C2 108.0(3)
C5 C1 C7 125.4(3)
C2 C1 C7 125.4(4)
C5 C1 Mo1 70.2(2)
C2 C1 Mo1 72.9(2)
C7 C1 Mo1 132.3(3)
C3 C2 C1 108.1(3)
C3 C2 C8 124.5(4)
C1 C2 C8 126.3(4)
C3 C2 Mo1 71.4(2)
C1 C2 Mo1 72.5(2)
C8 C2 Mo1 131.1(3)
C2 C3 C4 108.5(3)
C2 C3 C9 126.2(3)
C4 C3 C9 125.0(3)
C2 C3 Mo1 74.3(2)
C4 C3 Mo1 69.1(2)
C9 C3 Mo1 127.1(3)
C3 C4 C5 107.6(3)
C3 C4 C10 125.6(3)
C5 C4 C10 126.0(3)
C3 C4 Mo1 75.19(19)
C5 C4 Mo1 73.81(19)
C10 C4 Mo1 125.0(3)
C1 C5 C4 107.8(3)
C1 C5 C6 126.3(3)
C4 C5 C6 125.6(3)
C1 C5 Mo1 74.94(19)
C4 C5 Mo1 70.11(18)
C6 C5 Mo1 125.7(3)
C5 C6 H6A 109.5
C5 C6 H6B 109.5
H6A C6 H6B 109.5
C5 C6 H6C 109.5
H6A C6 H6C 109.5
H6B C6 H6C 109.5
C1 C7 H7A 109.5
C1 C7 H7B 109.5
H7A C7 H7B 109.5
C1 C7 H7C 109.5
H7A C7 H7C 109.5
H7B C7 H7C 109.5
C2 C8 H8A 109.5
C2 C8 H8B 109.5
H8A C8 H8B 109.5
C2 C8 H8C 109.5
H8A C8 H8C 109.5
H8B C8 H8C 109.5
C3 C9 H9A 109.5
C3 C9 H9B 109.5
H9A C9 H9B 109.5
C3 C9 H9C 109.5
H9A C9 H9C 109.5
H9B C9 H9C 109.5
C4 C10 H10A 109.5
C4 C10 H10B 109.5
H10A C10 H10B 109.5
C4 C10 H10C 109.5
H10A C10 H10C 109.5
H10B C10 H10C 109.5
C15 C11 C12 108.2(3)
C15 C11 C16 125.1(4)
C12 C11 C16 125.8(4)
C15 C11 Mo2 73.52(19)
C12 C11 Mo2 71.44(19)
C16 C11 Mo2 129.6(2)
C11 C12 C13 107.6(3)
C11 C12 C17 124.8(4)
C13 C12 C17 126.5(4)
C11 C12 Mo2 73.26(19)
C13 C12 Mo2 72.89(19)
C17 C12 Mo2 128.7(3)
C14 C13 C12 107.5(3)
C14 C13 C18 124.7(3)
C12 C13 C18 127.1(4)
C14 C13 Mo2 73.89(18)
C12 C13 Mo2 71.64(18)
C18 C13 Mo2 127.6(3)
C13 C14 C15 108.9(3)
C13 C14 C19 125.4(4)
C15 C14 C19 124.5(4)
C13 C14 Mo2 71.61(18)
C15 C14 Mo2 72.63(18)
C19 C14 Mo2 131.4(3)
C11 C15 C14 107.7(3)
C11 C15 C20 126.2(4)
C14 C15 C20 124.7(4)
C11 C15 Mo2 71.90(19)
C14 C15 Mo2 72.72(19)
C20 C15 Mo2 131.5(2)
C11 C16 H16A 109.5
C11 C16 H16B 109.5
H16A C16 H16B 109.5
C11 C16 H16C 109.5
H16A C16 H16C 109.5
H16B C16 H16C 109.5
C12 C17 H17A 109.5
C12 C17 H17B 109.5
H17A C17 H17B 109.5
C12 C17 H17C 109.5
H17A C17 H17C 109.5
H17B C17 H17C 109.5
C13 C18 H18A 109.5
C13 C18 H18B 109.5
H18A C18 H18B 109.5
C13 C18 H18C 109.5
H18A C18 H18C 109.5
H18B C18 H18C 109.5
C14 C19 H19A 109.5
C14 C19 H19B 109.5
H19A C19 H19B 109.5
C14 C19 H19C 109.5
H19A C19 H19C 109.5
H19B C19 H19C 109.5
C15 C20 H20A 109.5
C15 C20 H20B 109.5
H20A C20 H20B 109.5
C15 C20 H20C 109.5
H20A C20 H20C 109.5
H20B C20 H20C 109.5
O15 C22 Mo1 169.0(4)
O1 C23 Co1 177.4(4)
O2 C24 Co1 179.4(3)
O3 C25 Co2 140.5(3)
O3 C25 Co3 138.7(3)
Co2 C25 Co3 80.74(14)
O4 C26 Co2 178.2(4)
O5 C27 Co2 173.3(4)
O6 C28 Co3 148.0(3)
O6 C28 Co4 131.5(3)
Co3 C28 Co4 80.46(14)
O9 C29 Co4 128.7(3)
O9 C29 Mo2 144.5(3)
Co4 C29 Mo2 86.75(14)
O8 C30 Co4 177.3(4)
O12 C31 Co5 143.0(3)
O12 C31 Co4 137.7(3)
Co5 C31 Co4 79.31(14)
O10 C32 Co5 179.3(4)
O11 C33 Co6 176.7(4)
O13 C35 Co3 177.3(4)
O14 C36 Mo1 170.2(3)
O14 C36 B3 123.4(3)
Mo1 C36 B3 66.29(16)
Cl2 C37 Cl1 108.2(2)
Cl2 C37 H37A 110.1
Cl1 C37 H37A 110.1
Cl2 C37 H37B 110.1
Cl1 C37 H37B 110.1
H37A C37 H37B 108.4
C24 Co1 C23 97.84(17)
C24 Co1 B3 135.88(17)
C23 Co1 B3 104.23(16)
C24 Co1 B1 128.24(14)
C23 Co1 B1 132.38(17)
B3 Co1 B1 52.84(15)
C24 Co1 B2 80.96(15)
C23 Co1 B2 157.59(18)
B3 Co1 B2 91.48(14)
B1 Co1 B2 48.14(14)
C24 Co1 Co3 169.20(14)
C23 Co1 Co3 81.87(13)
B3 Co1 Co3 53.87(12)
B1 Co1 Co3 50.57(10)
B2 Co1 Co3 95.16(11)
C24 Co1 Co6 93.17(12)
C23 Co1 Co6 150.01(14)
B3 Co1 Co6 51.08(10)
B1 Co1 Co6 51.15(10)
B2 Co1 Co6 51.87(10)
Co3 Co1 Co6 92.29(2)
C24 Co1 Co2 112.65(13)
C23 Co1 Co2 107.58(14)
B3 Co1 Co2 96.48(12)
B1 Co1 Co2 48.58(10)
B2 Co1 Co2 53.92(11)
Co3 Co1 Co2 57.663(17)
Co6 Co1 Co2 93.517(19)
C24 Co1 Mo1 92.20(14)
C23 Co1 Mo1 91.02(14)
B3 Co1 Mo1 50.31(12)
B1 Co1 Mo1 97.68(10)
B2 Co1 Mo1 111.37(11)
Co3 Co1 Mo1 98.601(18)
Co6 Co1 Mo1 60.636(14)
Co2 Co1 Mo1 145.76(2)
C27 Co2 C26 99.56(19)
C27 Co2 C25 97.29(19)
C26 Co2 C25 96.80(18)
C27 Co2 B1 125.58(17)
C26 Co2 B1 127.28(18)
C25 Co2 B1 102.19(15)
C27 Co2 B2 127.95(17)
C26 Co2 B2 83.81(16)
C25 Co2 B2 134.19(16)
B1 Co2 B2 48.44(15)
C27 Co2 Co3 118.99(14)
C26 Co2 Co3 129.65(13)
C25 Co2 Co3 50.24(12)
B1 Co2 Co3 52.35(10)
B2 Co2 Co3 95.04(10)
C27 Co2 Co1 178.03(14)
C26 Co2 Co1 82.33(14)
C25 Co2 Co1 83.01(13)
B1 Co2 Co1 52.49(11)
B2 Co2 Co1 51.52(9)
Co3 Co2 Co1 59.770(18)
C27 Co2 Co4 74.45(14)
C26 Co2 Co4 171.72(13)
C25 Co2 Co4 89.72(12)
B1 Co2 Co4 55.58(11)
B2 Co2 Co4 95.32(10)
Co3 Co2 Co4 58.614(18)
Co1 Co2 Co4 103.61(2)
C35 Co3 C28 92.21(18)
C35 Co3 C25 97.07(17)
C28 Co3 C25 93.86(18)
C35 Co3 B1 150.64(18)
C28 Co3 B1 110.24(15)
C25 Co3 B1 99.91(15)
C35 Co3 B3 98.57(17)
C28 Co3 B3 126.92(16)
C25 Co3 B3 135.28(16)
B1 Co3 B3 52.96(14)
C35 Co3 Co2 142.77(13)
C28 Co3 Co2 103.50(12)
C25 Co3 Co2 49.03(11)
B1 Co3 Co2 51.27(10)
B3 Co3 Co2 98.38(10)
C35 Co3 Co4 145.35(14)
C28 Co3 Co4 53.81(11)
C25 Co3 Co4 92.38(12)
B1 Co3 Co4 57.55(11)
B3 Co3 Co4 97.82(10)
Co2 Co3 Co4 63.207(18)
C35 Co3 Co1 105.01(14)
C28 Co3 Co1 162.77(11)
C25 Co3 Co1 84.27(13)
B1 Co3 Co1 53.61(11)
B3 Co3 Co1 51.23(10)
Co2 Co3 Co1 62.567(19)
Co4 Co3 Co1 109.07(2)
C35 Co3 Co5 121.76(13)
C28 Co3 Co5 83.41(11)
C25 Co3 Co5 141.11(11)
B1 Co3 Co5 46.77(10)
B3 Co3 Co5 47.10(10)
Co2 Co3 Co5 93.765(18)
Co4 Co3 Co5 55.016(17)
Co1 Co3 Co5 87.331(19)
C30 Co4 C31 98.42(19)
C30 Co4 C29 85.93(17)
C31 Co4 C29 82.30(14)
C30 Co4 C28 83.34(17)
C31 Co4 C28 81.49(14)
C29 Co4 C28 159.01(16)
C30 Co4 B1 159.98(18)
C31 Co4 B1 101.15(15)
C29 Co4 B1 100.81(14)
C28 Co4 B1 95.34(14)
C30 Co4 Co5 148.42(16)
C31 Co4 Co5 50.20(12)
C29 Co4 Co5 92.05(11)
C28 Co4 Co5 87.76(11)
B1 Co4 Co5 50.95(9)
C30 Co4 Co3 122.21(13)
C31 Co4 Co3 98.50(11)
C29 Co4 Co3 151.06(12)
C28 Co4 Co3 45.73(11)
B1 Co4 Co3 50.46(8)
Co5 Co4 Co3 67.817(19)
C30 Co4 Co2 112.05(15)
C31 Co4 Co2 148.28(12)
C29 Co4 Co2 107.66(11)
C28 Co4 Co2 93.09(11)
B1 Co4 Co2 47.97(9)
Co5 Co4 Co2 98.60(2)
Co3 Co4 Co2 58.179(17)
C30 Co4 Mo2 127.43(13)
C31 Co4 Mo2 98.82(11)
C29 Co4 Mo2 48.20(11)
C28 Co4 Mo2 148.31(12)
B1 Co4 Mo2 53.29(8)
Co5 Co4 Mo2 69.465(17)
Co3 Co4 Mo2 103.63(2)
Co2 Co4 Mo2 69.952(16)
C32 Co5 C31 91.58(17)
C32 Co5 B1 147.63(16)
C31 Co5 B1 109.37(16)
C32 Co5 B3 93.42(16)
C31 Co5 B3 139.27(15)
B1 Co5 B3 54.57(15)
C32 Co5 Te01 100.02(12)
C31 Co5 Te01 110.48(10)
B1 Co5 Te01 95.46(10)
B3 Co5 Te01 108.35(11)
C32 Co5 Co4 135.91(13)
C31 Co5 Co4 50.49(11)
B1 Co5 Co4 58.87(11)
B3 Co5 Co4 102.52(11)
Te01 Co5 Co4 112.95(2)
C32 Co5 Co6 114.27(13)
C31 Co5 Co6 152.83(11)
B1 Co5 Co6 52.24(11)
B3 Co5 Co6 51.63(10)
Te01 Co5 Co6 58.868(15)
Co4 Co5 Co6 107.74(2)
C32 Co5 Co3 110.59(11)
C31 Co5 Co3 90.57(10)
B1 Co5 Co3 47.22(9)
B3 Co5 Co3 50.06(11)
Te01 Co5 Co3 142.33(2)
Co4 Co5 Co3 57.167(17)
Co6 Co5 Co3 88.033(19)
C32 Co5 Mo2 156.68(12)
C31 Co5 Mo2 92.14(10)
B1 Co5 Mo2 50.12(9)
B3 Co5 Mo2 98.66(10)
Te01 Co5 Mo2 57.244(12)
Co4 Co5 Mo2 60.337(15)
Co6 Co5 Mo2 60.828(15)
Co3 Co5 Mo2 92.383(16)
C33 Co6 B3 138.26(17)
C33 Co6 B1 146.02(17)
B3 Co6 B1 53.94(15)
C33 Co6 B2 97.06(17)
B3 Co6 B2 93.20(15)
B1 Co6 B2 49.39(15)
C33 Co6 Te01 105.69(12)
B3 Co6 Te01 107.75(11)
B1 Co6 Te01 94.00(10)
B2 Co6 Te01 111.63(10)
C33 Co6 Co5 161.59(13)
B3 Co6 Co5 51.53(11)
B1 Co6 Co5 50.80(10)
B2 Co6 Co5 97.68(11)
Te01 Co6 Co5 58.346(15)
C33 Co6 Co1 105.47(13)
B3 Co6 Co1 51.71(10)
B1 Co6 Co1 53.27(10)
B2 Co6 Co1 53.35(9)
Te01 Co6 Co1 146.91(2)
Co5 Co6 Co1 92.19(2)
C33 Co6 Mo1 87.60(12)
B3 Co6 Mo1 51.89(12)
B1 Co6 Mo1 101.71(9)
B2 Co6 Mo1 115.86(9)
Te01 Co6 Mo1 128.416(19)
Co5 Co6 Mo1 95.814(18)
Co1 Co6 Mo1 63.759(15)
C33 Co6 Mo2 114.39(13)
B3 Co6 Mo2 103.83(12)
B1 Co6 Mo2 53.25(9)
B2 Co6 Mo2 52.24(10)
Te01 Co6 Mo2 59.617(12)
Co5 Co6 Mo2 67.373(16)
Co1 Co6 Mo2 97.091(18)
Mo1 Co6 Mo2 154.847(19)
C36 Mo1 C22 87.34(16)
C36 Mo1 B3 60.16(14)
C22 Mo1 B3 85.99(15)
C36 Mo1 C4 85.77(14)
C22 Mo1 C4 89.22(14)
B3 Mo1 C4 145.74(13)
C36 Mo1 C5 84.77(14)
C22 Mo1 C5 125.10(15)
B3 Mo1 C5 133.08(13)
C4 Mo1 C5 36.08(11)
C36 Mo1 C3 118.96(14)
C22 Mo1 C3 78.97(15)
B3 Mo1 C3 164.96(13)
C4 Mo1 C3 35.66(11)
C5 Mo1 C3 58.76(11)
C36 Mo1 C1 115.99(14)
C22 Mo1 C1 136.40(15)
B3 Mo1 C1 137.27(13)
C4 Mo1 C1 58.86(12)
C5 Mo1 C1 34.87(12)
C3 Mo1 C1 57.66(12)
C36 Mo1 C2 141.55(14)
C22 Mo1 C2 104.77(15)
B3 Mo1 C2 154.70(13)
C4 Mo1 C2 58.64(13)
C5 Mo1 C2 58.21(12)
C3 Mo1 C2 34.30(12)
C1 Mo1 C2 34.68(13)
C36 Mo1 Co6 103.69(11)
C22 Mo1 Co6 67.18(12)
B3 Mo1 Co6 48.08(9)
C4 Mo1 Co6 153.73(8)
C5 Mo1 Co6 165.98(9)
C3 Mo1 Co6 123.47(8)
C1 Mo1 Co6 132.22(9)
C2 Mo1 Co6 114.68(8)
C36 Mo1 Co1 94.03(11)
C22 Mo1 Co1 121.39(12)
B3 Mo1 Co1 47.23(10)
C4 Mo1 Co1 149.38(8)
C5 Mo1 Co1 113.34(8)
C3 Mo1 Co1 143.13(9)
C1 Mo1 Co1 94.59(9)
C2 Mo1 Co1 109.13(9)
Co6 Mo1 Co1 55.604(13)
C29 Mo2 B2 133.78(13)
C29 Mo2 B1 95.60(13)
B2 Mo2 B1 44.79(13)
C29 Mo2 C12 77.91(13)
B2 Mo2 C12 118.29(13)
B1 Mo2 C12 144.29(13)
C29 Mo2 C13 79.57(13)
B2 Mo2 C13 139.73(13)
B1 Mo2 C13 175.13(13)
C12 Mo2 C13 35.47(13)
C29 Mo2 C11 110.19(13)
B2 Mo2 C11 85.21(13)
B1 Mo2 C11 124.44(12)
C12 Mo2 C11 35.31(13)
C13 Mo2 C11 58.50(12)
C29 Mo2 C15 134.45(13)
B2 Mo2 C15 82.36(13)
B1 Mo2 C15 126.72(13)
C12 Mo2 C15 58.21(13)
C13 Mo2 C15 58.06(13)
C11 Mo2 C15 34.57(13)
C29 Mo2 C14 112.18(13)
B2 Mo2 C14 112.69(14)
B1 Mo2 C14 149.82(14)
C12 Mo2 C14 57.92(13)
C13 Mo2 C14 34.50(13)
C11 Mo2 C14 57.56(13)
C15 Mo2 C14 34.65(12)
C29 Mo2 Te01 97.30(10)
B2 Mo2 Te01 99.85(10)
B1 Mo2 Te01 83.90(9)
C12 Mo2 Te01 131.55(9)
C13 Mo2 Te01 96.08(9)
C11 Mo2 Te01 136.37(9)
C15 Mo2 Te01 102.66(9)
C14 Mo2 Te01 81.18(10)
C29 Mo2 Co4 45.05(9)
B2 Mo2 Co4 90.14(10)
B1 Mo2 Co4 51.17(10)
C12 Mo2 Co4 110.26(9)
C13 Mo2 Co4 124.11(9)
C11 Mo2 Co4 125.92(9)
C15 Mo2 Co4 159.37(9)
C14 Mo2 Co4 157.08(10)
Te01 Mo2 Co4 97.538(14)
C29 Mo2 Co6 127.75(9)
B2 Mo2 Co6 46.97(10)
B1 Mo2 Co6 46.11(10)
C12 Mo2 Co6 154.33(9)
C13 Mo2 Co6 137.07(9)
C11 Mo2 Co6 120.64(9)
C15 Mo2 Co6 96.53(9)
C14 Mo2 Co6 104.75(10)
Te01 Mo2 Co6 53.062(11)
Co4 Mo2 Co6 92.203(15)
C29 Mo2 Co5 75.98(9)
B2 Mo2 Co5 82.46(9)
B1 Mo2 Co5 42.57(9)
C12 Mo2 Co5 153.77(9)
C13 Mo2 Co5 134.52(9)
C11 Mo2 Co5 166.97(8)
C15 Mo2 Co5 146.03(9)
C14 Mo2 Co5 131.87(10)
Te01 Mo2 Co5 50.794(11)
Co4 Mo2 Co5 50.197(14)
Co6 Mo2 Co5 51.799(14)
Co5 Te01 Co6 62.786(16)
Co5 Te01 Mo2 71.963(13)
Co6 Te01 Mo2 67.321(13)

loop_
_geom_bond_atom_site_label_1
_geom_bond_atom_site_label_2
_geom_bond_distance
B1 B2 1.750(5)
B1 B3 1.879(5)
B1 Co2 2.023(4)
B1 Co5 2.039(4)
B1 Co3 2.054(3)
B1 Co6 2.080(4)
B1 Co1 2.140(4)
B1 Co4 2.247(4)
B1 Mo2 2.312(3)
B2 Co6 2.109(4)
B2 Co1 2.150(3)
B2 Co2 2.220(4)
B2 Mo2 2.280(4)
B3 Co5 2.061(4)
B3 Co6 2.064(4)
B3 C36 2.067(5)
B3 Co1 2.082(4)
B3 Co3 2.157(4)
B3 Mo1 2.182(4)
C1 C5 1.427(5)
C1 C2 1.439(5)
C1 C7 1.483(5)
C1 Mo1 2.411(4)
C2 C3 1.415(5)
C2 C8 1.515(6)
C2 Mo1 2.417(4)
C3 C4 1.435(5)
C3 C9 1.492(5)
C3 Mo1 2.380(4)
C4 C5 1.441(5)
C4 C10 1.499(5)
C4 Mo1 2.300(3)
C5 C6 1.507(5)
C5 Mo1 2.349(3)
C6 H6A 0.9800
C6 H6B 0.9800
C6 H6C 0.9800
C7 H7A 0.9800
C7 H7B 0.9800
C7 H7C 0.9800
C8 H8A 0.9800
C8 H8B 0.9800
C8 H8C 0.9800
C9 H9A 0.9800
C9 H9B 0.9800
C9 H9C 0.9800
C10 H10A 0.9800
C10 H10B 0.9800
C10 H10C 0.9800
C11 C15 1.417(5)
C11 C12 1.432(5)
C11 C16 1.505(5)
C11 Mo2 2.373(3)
C12 C13 1.437(5)
C12 C17 1.483(6)
C12 Mo2 2.349(3)
C13 C14 1.412(6)
C13 C18 1.507(5)
C13 Mo2 2.366(3)
C14 C15 1.426(5)
C14 C19 1.519(5)
C14 Mo2 2.395(3)
C15 C20 1.495(6)
C15 Mo2 2.394(3)
C16 H16A 0.9800
C16 H16B 0.9800
C16 H16C 0.9800
C17 H17A 0.9800
C17 H17B 0.9800
C17 H17C 0.9800
C18 H18A 0.9800
C18 H18B 0.9800
C18 H18C 0.9800
C19 H19A 0.9800
C19 H19B 0.9800
C19 H19C 0.9800
C20 H20A 0.9800
C20 H20B 0.9800
C20 H20C 0.9800
C22 O15 1.162(4)
C22 Mo1 1.966(4)
C23 O1 1.147(4)
C23 Co1 1.777(4)
C24 O2 1.141(5)
C24 Co1 1.776(4)
C25 O3 1.155(4)
C25 Co2 1.928(4)
C25 Co3 1.963(4)
C26 O4 1.112(5)
C26 Co2 1.791(4)
C27 O5 1.129(5)
C27 Co2 1.787(4)
C28 O6 1.161(5)
C28 Co3 1.839(4)
C28 Co4 2.073(3)
C29 O9 1.179(5)
C29 Co4 1.980(3)
C29 Mo2 2.086(4)
C30 O8 1.142(6)
C30 Co4 1.773(5)
C31 O12 1.155(5)
C31 Co5 1.931(4)
C31 Co4 1.939(4)
C32 O10 1.154(5)
C32 Co5 1.768(4)
C33 O11 1.132(5)
C33 Co6 1.776(4)
C35 O13 1.138(5)
C35 Co3 1.782(4)
C36 O14 1.165(4)
C36 Mo1 1.917(4)
C37 Cl2 1.7211(19)
C37 Cl1 1.724(2)
C37 H37A 0.9900
C37 H37B 0.9900
Co1 Co3 2.5777(7)
Co1 Co6 2.5863(6)
Co1 Co2 2.6479(7)
Co1 Mo1 2.8114(5)
Co2 Co3 2.5207(6)
Co2 Co4 2.6481(7)
Co3 Co4 2.5325(6)
Co3 Co5 2.7909(6)
Co4 Co5 2.4694(7)
Co4 Mo2 2.7931(5)
Co5 Te01 2.4530(5)
Co5 Co6 2.5627(7)
Co5 Mo2 3.0101(5)
Co6 Te01 2.4667(5)
Co6 Mo1 2.7317(5)
Co6 Mo2 2.8475(5)
Mo2 Te01 2.6623(4)

loop_
_geom_torsion_atom_site_label_1
_geom_torsion_atom_site_label_2
_geom_torsion_atom_site_label_3
_geom_torsion_atom_site_label_4
_geom_torsion
B3 B1 B2 Co6 -42.5(2)
Co2 B1 B2 Co6 -169.78(15)
Co5 B1 B2 Co6 32.7(3)
Co3 B1 B2 Co6 -121.4(3)
Co1 B1 B2 Co6 -84.09(11)
Co4 B1 B2 Co6 135.8(2)
Mo2 B1 B2 Co6 89.84(10)
B3 B1 B2 Co1 41.6(2)
Co2 B1 B2 Co1 -85.69(10)
Co5 B1 B2 Co1 116.8(3)
Co3 B1 B2 Co1 -37.3(3)
Co6 B1 B2 Co1 84.09(11)
Co4 B1 B2 Co1 -140.1(2)
Mo2 B1 B2 Co1 173.93(15)
B3 B1 B2 Co2 127.3(2)
Co5 B1 B2 Co2 -157.5(4)
Co3 B1 B2 Co2 48.4(3)
Co6 B1 B2 Co2 169.78(15)
Co1 B1 B2 Co2 85.69(10)
Co4 B1 B2 Co2 -54.4(2)
Mo2 B1 B2 Co2 -100.38(12)
B3 B1 B2 Mo2 -132.3(2)
Co2 B1 B2 Mo2 100.38(12)
Co5 B1 B2 Mo2 -57.1(3)
Co3 B1 B2 Mo2 148.8(3)
Co6 B1 B2 Mo2 -89.84(10)
Co1 B1 B2 Mo2 -173.93(15)
Co4 B1 B2 Mo2 46.0(2)
B2 B1 B3 Co5 132.7(2)
Co2 B1 B3 Co5 -142.0(3)
Co3 B1 B3 Co5 -97.77(13)
Co6 B1 B3 Co5 88.63(11)
Co1 B1 B3 Co5 176.24(16)
Co4 B1 B3 Co5 -45.76(16)
Mo2 B1 B3 Co5 52.8(3)
B2 B1 B3 Co6 44.1(2)
Co2 B1 B3 Co6 129.4(3)
Co5 B1 B3 Co6 -88.63(11)
Co3 B1 B3 Co6 173.60(16)
Co1 B1 B3 Co6 87.60(12)
Co4 B1 B3 Co6 -134.4(2)
Mo2 B1 B3 Co6 -35.8(3)
B2 B1 B3 C36 -140.7(14)
Co2 B1 B3 C36 -55.5(16)
Co5 B1 B3 C36 86.5(15)
Co3 B1 B3 C36 -11.2(15)
Co6 B1 B3 C36 175.2(15)
Co1 B1 B3 C36 -97.2(15)
Co4 B1 B3 C36 40.8(16)
Mo2 B1 B3 C36 139.3(14)
B2 B1 B3 Co1 -43.5(2)
Co2 B1 B3 Co1 41.8(3)
Co5 B1 B3 Co1 -176.24(16)
Co3 B1 B3 Co1 86.00(10)
Co6 B1 B3 Co1 -87.60(12)
Co4 B1 B3 Co1 138.00(19)
Mo2 B1 B3 Co1 -123.4(3)
B2 B1 B3 Co3 -129.5(2)
Co2 B1 B3 Co3 -44.2(3)
Co5 B1 B3 Co3 97.77(13)
Co6 B1 B3 Co3 -173.60(16)
Co1 B1 B3 Co3 -86.00(10)
Co4 B1 B3 Co3 52.00(16)
Mo2 B1 B3 Co3 150.6(3)
B2 B1 B3 Mo1 4.7(4)
Co2 B1 B3 Mo1 90.0(4)
Co5 B1 B3 Mo1 -128.0(3)
Co3 B1 B3 Mo1 134.2(3)
Co6 B1 B3 Mo1 -39.4(3)
Co1 B1 B3 Mo1 48.2(3)
Co4 B1 B3 Mo1 -173.81(19)
Mo2 B1 B3 Mo1 -75.2(4)
C5 C1 C2 C3 1.2(4)
C7 C1 C2 C3 -166.8(4)
Mo1 C1 C2 C3 62.9(3)
C5 C1 C2 C8 169.7(4)
C7 C1 C2 C8 1.7(6)
Mo1 C1 C2 C8 -128.5(4)
C5 C1 C2 Mo1 -61.8(3)
C7 C1 C2 Mo1 130.2(4)
C1 C2 C3 C4 -2.6(4)
C8 C2 C3 C4 -171.4(4)
Mo1 C2 C3 C4 61.1(3)
C1 C2 C3 C9 171.6(4)
C8 C2 C3 C9 2.8(6)
Mo1 C2 C3 C9 -124.8(4)
C1 C2 C3 Mo1 -63.6(3)
C8 C2 C3 Mo1 127.6(4)
C2 C3 C4 C5 2.9(4)
C9 C3 C4 C5 -171.3(3)
Mo1 C3 C4 C5 67.3(2)
C2 C3 C4 C10 172.9(4)
C9 C3 C4 C10 -1.4(6)
Mo1 C3 C4 C10 -122.8(4)
C2 C3 C4 Mo1 -64.3(3)
C9 C3 C4 Mo1 121.4(4)
C2 C1 C5 C4 0.6(4)
C7 C1 C5 C4 168.7(4)
Mo1 C1 C5 C4 -62.9(2)
C2 C1 C5 C6 -173.0(3)
C7 C1 C5 C6 -4.9(6)
Mo1 C1 C5 C6 123.6(4)
C2 C1 C5 Mo1 63.5(3)
C7 C1 C5 Mo1 -128.5(4)
C3 C4 C5 C1 -2.2(4)
C10 C4 C5 C1 -172.1(4)
Mo1 C4 C5 C1 66.0(3)
C3 C4 C5 C6 171.5(3)
C10 C4 C5 C6 1.6(6)
Mo1 C4 C5 C6 -120.3(4)
C3 C4 C5 Mo1 -68.2(2)
C10 C4 C5 Mo1 121.9(4)
C15 C11 C12 C13 0.4(4)
C16 C11 C12 C13 -168.8(3)
Mo2 C11 C12 C13 65.3(2)
C15 C11 C12 C17 169.3(3)
C16 C11 C12 C17 0.1(5)
Mo2 C11 C12 C17 -125.9(3)
C15 C11 C12 Mo2 -64.8(2)
C16 C11 C12 Mo2 126.0(3)
C11 C12 C13 C14 0.2(4)
C17 C12 C13 C14 -168.4(3)
Mo2 C12 C13 C14 65.7(2)
C11 C12 C13 C18 170.8(3)
C17 C12 C13 C18 2.2(6)
Mo2 C12 C13 C18 -123.7(4)
C11 C12 C13 Mo2 -65.5(2)
C17 C12 C13 Mo2 125.9(4)
C12 C13 C14 C15 -0.8(4)
C18 C13 C14 C15 -171.7(3)
Mo2 C13 C14 C15 63.5(2)
C12 C13 C14 C19 167.5(3)
C18 C13 C14 C19 -3.4(6)
Mo2 C13 C14 C19 -128.2(4)
C12 C13 C14 Mo2 -64.2(2)
C18 C13 C14 Mo2 124.9(4)
C12 C11 C15 C14 -0.9(4)
C16 C11 C15 C14 168.4(3)
Mo2 C11 C15 C14 -64.4(2)
C12 C11 C15 C20 -167.8(3)
C16 C11 C15 C20 1.5(5)
Mo2 C11 C15 C20 128.7(3)
C12 C11 C15 Mo2 63.5(2)
C16 C11 C15 Mo2 -127.2(3)
C13 C14 C15 C11 1.0(4)
C19 C14 C15 C11 -167.4(3)
Mo2 C14 C15 C11 63.8(2)
C13 C14 C15 C20 168.2(3)
C19 C14 C15 C20 -0.2(5)
Mo2 C14 C15 C20 -129.0(3)
C13 C14 C15 Mo2 -62.8(2)
C19 C14 C15 Mo2 128.8(4)
B1 B3 C36 O14 -31.9(17)
Co5 B3 C36 O14 49.4(4)
Co6 B3 C36 O14 142.7(3)
Co1 B3 C36 O14 -124.4(3)
Co3 B3 C36 O14 -42.3(4)
Mo1 B3 C36 O14 178.0(4)
B1 B3 C36 Mo1 150.1(15)
Co5 B3 C36 Mo1 -128.6(2)
Co6 B3 C36 Mo1 -35.3(2)
Co1 B3 C36 Mo1 57.58(19)
Co3 B3 C36 Mo1 139.69(19)
O2 C24 Co1 C23 153(41)
O2 C24 Co1 B3 -87(41)
O2 C24 Co1 B1 -14(41)
O2 C24 Co1 B2 -4(41)
O2 C24 Co1 Co3 65(41)
O2 C24 Co1 Co6 -55(41)
O2 C24 Co1 Co2 40(41)
O2 C24 Co1 Mo1 -116(41)
O1 C23 Co1 C24 42(8)
O1 C23 Co1 B3 -99(8)
O1 C23 Co1 B1 -152(8)
O1 C23 Co1 B2 127(8)
O1 C23 Co1 Co3 -149(8)
O1 C23 Co1 Co6 -68(8)
O1 C23 Co1 Co2 159(8)
O1 C23 Co1 Mo1 -50(8)
B1 B3 Co1 C24 109.5(2)
Co5 B3 Co1 C24 105.3(3)
Co6 B3 Co1 C24 43.1(2)
C36 B3 Co1 C24 -81.6(3)
Co3 B3 Co1 C24 173.83(17)
Mo1 B3 Co1 C24 -38.4(2)
B1 B3 Co1 C23 -132.9(2)
Co5 B3 Co1 C23 -137.0(2)
Co6 B3 Co1 C23 160.69(16)
C36 B3 Co1 C23 36.0(3)
Co3 B3 Co1 C23 -68.56(17)
Mo1 B3 Co1 C23 79.26(17)
Co5 B3 Co1 B1 -4.18(18)
Co6 B3 Co1 B1 -66.44(15)
C36 B3 Co1 B1 168.9(3)
Co3 B3 Co1 B1 64.31(15)
Mo1 B3 Co1 B1 -147.9(2)
B1 B3 Co1 B2 31.00(19)
Co5 B3 Co1 B2 26.8(2)
Co6 B3 Co1 B2 -35.45(15)
C36 B3 Co1 B2 -160.1(2)
Co3 B3 Co1 B2 95.31(13)
Mo1 B3 Co1 B2 -116.88(14)
B1 B3 Co1 Co3 -64.31(15)
Co5 B3 Co1 Co3 -68.5(2)
Co6 B3 Co1 Co3 -130.76(15)
C36 B3 Co1 Co3 104.6(2)
Mo1 B3 Co1 Co3 147.81(14)
B1 B3 Co1 Co6 66.44(15)
Co5 B3 Co1 Co6 62.27(18)
C36 B3 Co1 Co6 -124.7(3)
Co3 B3 Co1 Co6 130.76(15)
Mo1 B3 Co1 Co6 -81.43(12)
B1 B3 Co1 Co2 -22.85(15)
Co5 B3 Co1 Co2 -27.0(2)
Co6 B3 Co1 Co2 -89.29(10)
C36 B3 Co1 Co2 146.0(2)
Co3 B3 Co1 Co2 41.46(8)
Mo1 B3 Co1 Co2 -170.72(7)
B1 B3 Co1 Mo1 147.9(2)
Co5 B3 Co1 Mo1 143.7(3)
Co6 B3 Co1 Mo1 81.43(12)
C36 B3 Co1 Mo1 -43.23(17)
Co3 B3 Co1 Mo1 -147.81(14)
B2 B1 Co1 C24 12.9(3)
B3 B1 Co1 C24 -123.3(2)
Co2 B1 Co1 C24 87.6(2)
Co5 B1 Co1 C24 -119.2(2)
Co3 B1 Co1 C24 166.21(17)
Co6 B1 Co1 C24 -57.0(2)
Co4 B1 Co1 C24 136.4(3)
Mo2 B1 Co1 C24 5.4(3)
B2 B1 Co1 C23 -149.6(2)
B3 B1 Co1 C23 74.1(3)
Co2 B1 Co1 C23 -74.9(2)
Co5 B1 Co1 C23 78.2(3)
Co3 B1 Co1 C23 3.6(2)
Co6 B1 Co1 C23 140.4(2)
Co4 B1 Co1 C23 -26.1(4)
Mo2 B1 Co1 C23 -157.2(2)
B2 B1 Co1 B3 136.3(3)
Co2 B1 Co1 B3 -149.0(2)
Co5 B1 Co1 B3 4.12(18)
Co3 B1 Co1 B3 -70.46(16)
Co6 B1 Co1 B3 66.32(16)
Co4 B1 Co1 B3 -100.2(3)
Mo2 B1 Co1 B3 128.7(3)
B3 B1 Co1 B2 -136.3(3)
Co2 B1 Co1 B2 74.69(18)
Co5 B1 Co1 B2 -132.2(3)
Co3 B1 Co1 B2 153.3(2)
Co6 B1 Co1 B2 -69.95(17)
Co4 B1 Co1 B2 123.5(4)
Mo2 B1 Co1 B2 -7.56(19)
B2 B1 Co1 Co3 -153.3(2)
B3 B1 Co1 Co3 70.46(16)
Co2 B1 Co1 Co3 -78.58(11)
Co5 B1 Co1 Co3 74.57(18)
Co6 B1 Co1 Co3 136.78(15)
Co4 B1 Co1 Co3 -29.8(2)
Mo2 B1 Co1 Co3 -160.8(3)
B2 B1 Co1 Co6 69.95(17)
B3 B1 Co1 Co6 -66.32(16)
Co2 B1 Co1 Co6 144.65(15)
Co5 B1 Co1 Co6 -62.20(17)
Co3 B1 Co1 Co6 -136.78(15)
Co4 B1 Co1 Co6 -166.6(4)
Mo2 B1 Co1 Co6 62.39(19)
B2 B1 Co1 Co2 -74.69(18)
B3 B1 Co1 Co2 149.0(2)
Co5 B1 Co1 Co2 153.1(3)
Co3 B1 Co1 Co2 78.58(11)
Co6 B1 Co1 Co2 -144.65(15)
Co4 B1 Co1 Co2 48.8(2)
Mo2 B1 Co1 Co2 -82.3(2)
B2 B1 Co1 Mo1 111.88(17)
B3 B1 Co1 Mo1 -24.39(16)
Co2 B1 Co1 Mo1 -173.42(7)
Co5 B1 Co1 Mo1 -20.3(2)
Co3 B1 Co1 Mo1 -94.85(8)
Co6 B1 Co1 Mo1 41.93(9)
Co4 B1 Co1 Mo1 -124.6(3)
Mo2 B1 Co1 Mo1 104.3(2)
B1 B2 Co1 C24 -169.7(2)
Co6 B2 Co1 C24 -101.30(16)
Co2 B2 Co1 C24 126.76(16)
Mo2 B2 Co1 C24 -161.9(3)
B1 B2 Co1 C23 101.6(4)
Co6 B2 Co1 C23 170.0(4)
Co2 B2 Co1 C23 38.1(5)
Mo2 B2 Co1 C23 109.4(4)
B1 B2 Co1 B3 -33.4(2)
Co6 B2 Co1 B3 35.00(15)
Co2 B2 Co1 B3 -96.94(14)
Mo2 B2 Co1 B3 -25.6(3)
Co6 B2 Co1 B1 68.44(16)
Co2 B2 Co1 B1 -63.50(17)
Mo2 B2 Co1 B1 7.8(2)
B1 B2 Co1 Co3 20.42(17)
Co6 B2 Co1 Co3 88.86(9)
Co2 B2 Co1 Co3 -43.08(8)
Mo2 B2 Co1 Co3 28.3(2)
B1 B2 Co1 Co6 -68.44(16)
Co2 B2 Co1 Co6 -131.94(14)
Mo2 B2 Co1 Co6 -60.6(2)
B1 B2 Co1 Co2 63.50(17)
Co6 B2 Co1 Co2 131.94(14)
Mo2 B2 Co1 Co2 71.3(2)
B1 B2 Co1 Mo1 -80.92(18)
Co6 B2 Co1 Mo1 -12.48(13)
Co2 B2 Co1 Mo1 -144.42(5)
Mo2 B2 Co1 Mo1 -73.1(3)
O5 C27 Co2 C26 14(4)
O5 C27 Co2 C25 -84(4)
O5 C27 Co2 B1 165(4)
O5 C27 Co2 B2 104(4)
O5 C27 Co2 Co3 -132(4)
O5 C27 Co2 Co1 177(28)
O5 C27 Co2 Co4 -172(4)
O4 C26 Co2 C27 -9(14)
O4 C26 Co2 C25 89(14)
O4 C26 Co2 B1 -160(14)
O4 C26 Co2 B2 -137(14)
O4 C26 Co2 Co3 132(14)
O4 C26 Co2 Co1 171(100)
O4 C26 Co2 Co4 -53(14)
O3 C25 Co2 C27 58.7(6)
Co3 C25 Co2 C27 -121.95(17)
O3 C25 Co2 C26 -41.9(6)
Co3 C25 Co2 C26 137.46(17)
O3 C25 Co2 B1 -172.4(6)
Co3 C25 Co2 B1 6.93(18)
O3 C25 Co2 B2 -129.9(6)
Co3 C25 Co2 B2 49.5(2)
O3 C25 Co2 Co3 -179.4(7)
O3 C25 Co2 Co1 -123.3(6)
Co3 C25 Co2 Co1 56.09(10)
O3 C25 Co2 Co4 133.0(6)
Co3 C25 Co2 Co4 -47.66(11)
B2 B1 Co2 C27 -112.1(2)
B3 B1 Co2 C27 142.6(3)
Co5 B1 Co2 C27 40.5(4)
Co3 B1 Co2 C27 101.6(2)
Co6 B1 Co2 C27 -125.8(3)
Co1 B1 Co2 C27 179.48(17)
Co4 B1 Co2 C27 27.2(2)
Mo2 B1 Co2 C27 -47.5(2)
B2 B1 Co2 C26 31.1(3)
B3 B1 Co2 C26 -74.1(4)
Co5 B1 Co2 C26 -176.3(3)
Co3 B1 Co2 C26 -115.19(19)
Co6 B1 Co2 C26 17.5(3)
Co1 B1 Co2 C26 -37.3(2)
Co4 B1 Co2 C26 170.40(17)
Mo2 B1 Co2 C26 95.8(2)
B2 B1 Co2 C25 139.60(19)
B3 B1 Co2 C25 34.3(3)
Co5 B1 Co2 C25 -67.9(3)
Co3 B1 Co2 C25 -6.73(17)
Co6 B1 Co2 C25 125.9(3)
Co1 B1 Co2 C25 71.18(16)
Co4 B1 Co2 C25 -81.14(15)
Mo2 B1 Co2 C25 -155.79(16)
B3 B1 Co2 B2 -105.2(4)
Co5 B1 Co2 B2 152.6(4)
Co3 B1 Co2 B2 -146.3(2)
Co6 B1 Co2 B2 -13.7(2)
Co1 B1 Co2 B2 -68.42(16)
Co4 B1 Co2 B2 139.26(19)
Mo2 B1 Co2 B2 64.62(15)
B2 B1 Co2 Co3 146.3(2)
B3 B1 Co2 Co3 41.1(3)
Co5 B1 Co2 Co3 -61.1(3)
Co6 B1 Co2 Co3 132.7(3)
Co1 B1 Co2 Co3 77.91(9)
Co4 B1 Co2 Co3 -74.41(10)
Mo2 B1 Co2 Co3 -149.06(18)
B2 B1 Co2 Co1 68.42(16)
B3 B1 Co2 Co1 -36.8(3)
Co5 B1 Co2 Co1 -139.0(4)
Co3 B1 Co2 Co1 -77.91(9)
Co6 B1 Co2 Co1 54.7(2)
Co4 B1 Co2 Co1 -152.32(13)
Mo2 B1 Co2 Co1 133.03(16)
B2 B1 Co2 Co4 -139.26(19)
B3 B1 Co2 Co4 115.5(3)
Co5 B1 Co2 Co4 13.3(2)
Co3 B1 Co2 Co4 74.41(10)
Co6 B1 Co2 Co4 -152.9(3)
Co1 B1 Co2 Co4 152.32(13)
Mo2 B1 Co2 Co4 -74.65(11)
B1 B2 Co2 C27 107.1(2)
Co6 B2 Co2 C27 118.2(2)
Co1 B2 Co2 C27 177.58(18)
Mo2 B2 Co2 C27 40.7(2)
B1 B2 Co2 C26 -155.5(2)
Co6 B2 Co2 C26 -144.5(2)
Co1 B2 Co2 C26 -85.11(16)
Mo2 B2 Co2 C26 138.06(17)
B1 B2 Co2 C25 -62.1(3)
Co6 B2 Co2 C25 -51.0(3)
Co1 B2 Co2 C25 8.4(2)
Mo2 B2 Co2 C25 -128.47(19)
Co6 B2 Co2 B1 11.06(17)
Co1 B2 Co2 B1 70.44(16)
Mo2 B2 Co2 B1 -66.39(16)
B1 B2 Co2 Co3 -26.15(16)
Co6 B2 Co2 Co3 -15.08(19)
Co1 B2 Co2 Co3 44.30(9)
Mo2 B2 Co2 Co3 -92.54(9)
B1 B2 Co2 Co1 -70.44(16)
Co6 B2 Co2 Co1 -59.38(16)
Mo2 B2 Co2 Co1 -136.84(16)
B1 B2 Co2 Co4 32.73(16)
Co6 B2 Co2 Co4 43.79(18)
Co1 B2 Co2 Co4 103.17(8)
Mo2 B2 Co2 Co4 -33.66(10)
C24 Co1 Co2 C27 -134(4)
C23 Co1 Co2 C27 119(4)
B3 Co1 Co2 C27 12(4)
B1 Co1 Co2 C27 -12(4)
B2 Co1 Co2 C27 -75(4)
Co3 Co1 Co2 C27 51(4)
Co6 Co1 Co2 C27 -39(4)
Mo1 Co1 Co2 C27 -1(4)
C24 Co1 Co2 C26 29.15(18)
C23 Co1 Co2 C26 -77.54(18)
B3 Co1 Co2 C26 175.28(16)
B1 Co1 Co2 C26 150.90(18)
B2 Co1 Co2 C26 88.17(18)
Co3 Co1 Co2 C26 -145.46(13)
Co6 Co1 Co2 C26 124.06(13)
Mo1 Co1 Co2 C26 162.54(13)
C24 Co1 Co2 C25 127.02(17)
C23 Co1 Co2 C25 20.32(18)
B3 Co1 Co2 C25 -86.86(16)
B1 Co1 Co2 C25 -111.23(17)
B2 Co1 Co2 C25 -173.96(17)
Co3 Co1 Co2 C25 -47.59(12)
Co6 Co1 Co2 C25 -138.07(12)
Mo1 Co1 Co2 C25 -99.59(13)
C24 Co1 Co2 B1 -121.75(18)
C23 Co1 Co2 B1 131.56(18)
B3 Co1 Co2 B1 24.37(16)
B2 Co1 Co2 B1 -62.73(18)
Co3 Co1 Co2 B1 63.64(13)
Co6 Co1 Co2 B1 -26.84(13)
Mo1 Co1 Co2 B1 11.64(13)
C24 Co1 Co2 B2 -59.02(18)
C23 Co1 Co2 B2 -165.71(18)
B3 Co1 Co2 B2 87.10(16)
B1 Co1 Co2 B2 62.73(18)
Co3 Co1 Co2 B2 126.37(13)
Co6 Co1 Co2 B2 35.89(12)
Mo1 Co1 Co2 B2 74.37(13)
C24 Co1 Co2 Co3 174.61(13)
C23 Co1 Co2 Co3 67.91(13)
B3 Co1 Co2 Co3 -39.27(10)
B1 Co1 Co2 Co3 -63.64(13)
B2 Co1 Co2 Co3 -126.37(12)
Co6 Co1 Co2 Co3 -90.48(2)
Mo1 Co1 Co2 Co3 -52.00(3)
C24 Co1 Co2 Co4 -144.97(12)
C23 Co1 Co2 Co4 108.33(13)
B3 Co1 Co2 Co4 1.15(10)
B1 Co1 Co2 Co4 -23.22(12)
B2 Co1 Co2 Co4 -85.95(12)
Co3 Co1 Co2 Co4 40.422(18)
Co6 Co1 Co2 Co4 -50.06(2)
Mo1 Co1 Co2 Co4 -11.58(4)
O13 C35 Co3 C28 67(9)
O13 C35 Co3 C25 -27(9)
O13 C35 Co3 B1 -153(9)
O13 C35 Co3 B3 -165(9)
O13 C35 Co3 Co2 -49(9)
O13 C35 Co3 Co4 77(9)
O13 C35 Co3 Co1 -113(9)
O13 C35 Co3 Co5 150(9)
O6 C28 Co3 C35 -4.4(7)
Co4 C28 Co3 C35 172.63(15)
O6 C28 Co3 C25 92.8(6)
Co4 C28 Co3 C25 -90.13(14)
O6 C28 Co3 B1 -165.1(6)
Co4 C28 Co3 B1 11.93(17)
O6 C28 Co3 B3 -106.9(6)
Co4 C28 Co3 B3 70.19(19)
O6 C28 Co3 Co2 141.5(6)
Co4 C28 Co3 Co2 -41.40(11)
O6 C28 Co3 Co4 -177.1(7)
O6 C28 Co3 Co1 175.9(4)
Co4 C28 Co3 Co1 -7.0(5)
O6 C28 Co3 Co5 -126.2(6)
Co4 C28 Co3 Co5 50.90(8)
O3 C25 Co3 C35 16.6(6)
Co2 C25 Co3 C35 -162.73(17)
O3 C25 Co3 C28 -76.1(6)
Co2 C25 Co3 C28 104.56(16)
O3 C25 Co3 B1 172.6(6)
Co2 C25 Co3 B1 -6.78(18)
O3 C25 Co3 B3 126.4(5)
Co2 C25 Co3 B3 -52.9(3)
O3 C25 Co3 Co2 179.4(7)
O3 C25 Co3 Co4 -129.9(6)
Co2 C25 Co3 Co4 50.68(12)
O3 C25 Co3 Co1 121.1(6)
Co2 C25 Co3 Co1 -58.26(11)
O3 C25 Co3 Co5 -160.4(5)
Co2 C25 Co3 Co5 20.3(3)
B2 B1 Co3 C35 84.0(5)
B3 B1 Co3 C35 -16.1(4)
Co2 B1 Co3 C35 131.0(3)
Co5 B1 Co3 C35 -78.6(4)
Co6 B1 Co3 C35 -8.8(5)
Co1 B1 Co3 C35 49.2(4)
Co4 B1 Co3 C35 -149.1(3)
Mo2 B1 Co3 C35 -157.4(3)
B2 B1 Co3 C28 -138.3(3)
B3 B1 Co3 C28 121.59(19)
Co2 B1 Co3 C28 -91.34(16)
Co5 B1 Co3 C28 59.04(18)
Co6 B1 Co3 C28 128.9(2)
Co1 B1 Co3 C28 -173.14(14)
Co4 B1 Co3 C28 -11.40(16)
Mo2 B1 Co3 C28 -19.7(4)
B2 B1 Co3 C25 -40.4(4)
B3 B1 Co3 C25 -140.5(2)
Co2 B1 Co3 C25 6.56(17)
Co5 B1 Co3 C25 156.93(16)
Co6 B1 Co3 C25 -133.2(2)
Co1 B1 Co3 C25 -75.24(16)
Co4 B1 Co3 C25 86.49(15)
Mo2 B1 Co3 C25 78.2(3)
B2 B1 Co3 B3 100.1(4)
Co2 B1 Co3 B3 147.1(2)
Co5 B1 Co3 B3 -62.55(16)
Co6 B1 Co3 B3 7.27(18)
Co1 B1 Co3 B3 65.27(16)
Co4 B1 Co3 B3 -132.99(18)
Mo2 B1 Co3 B3 -141.3(4)
B2 B1 Co3 Co2 -46.9(3)
B3 B1 Co3 Co2 -147.1(2)
Co5 B1 Co3 Co2 150.38(18)
Co6 B1 Co3 Co2 -139.8(3)
Co1 B1 Co3 Co2 -81.80(10)
Co4 B1 Co3 Co2 79.93(10)
Mo2 B1 Co3 Co2 71.6(3)
B2 B1 Co3 Co4 -126.9(4)
B3 B1 Co3 Co4 132.99(18)
Co2 B1 Co3 Co4 -79.93(10)
Co5 B1 Co3 Co4 70.44(10)
Co6 B1 Co3 Co4 140.3(3)
Co1 B1 Co3 Co4 -161.74(14)
Mo2 B1 Co3 Co4 -8.3(3)
B2 B1 Co3 Co1 34.9(3)
B3 B1 Co3 Co1 -65.27(16)
Co2 B1 Co3 Co1 81.80(10)
Co5 B1 Co3 Co1 -127.82(16)
Co6 B1 Co3 Co1 -58.00(19)
Co4 B1 Co3 Co1 161.74(14)
Mo2 B1 Co3 Co1 153.4(4)
B2 B1 Co3 Co5 162.7(4)
B3 B1 Co3 Co5 62.55(16)
Co2 B1 Co3 Co5 -150.38(18)
Co6 B1 Co3 Co5 69.8(2)
Co1 B1 Co3 Co5 127.82(16)
Co4 B1 Co3 Co5 -70.44(10)
Mo2 B1 Co3 Co5 -78.7(3)
B1 B3 Co3 C35 172.1(2)
Co5 B3 Co3 C35 -125.93(16)
Co6 B3 Co3 C35 165.2(2)
C36 B3 Co3 C35 -10.0(2)
Co1 B3 Co3 C35 102.42(15)
Mo1 B3 Co3 C35 45.6(3)
B1 B3 Co3 C28 -88.6(2)
Co5 B3 Co3 C28 -26.6(2)
Co6 B3 Co3 C28 -95.5(2)
C36 B3 Co3 C28 89.4(2)
Co1 B3 Co3 C28 -158.26(15)
Mo1 B3 Co3 C28 144.9(3)
B1 B3 Co3 C25 62.9(3)
Co5 B3 Co3 C25 124.86(19)
Co6 B3 Co3 C25 56.0(3)
C36 B3 Co3 C25 -119.2(2)
Co1 B3 Co3 C25 -6.8(2)
Mo1 B3 Co3 C25 -63.6(4)
Co5 B3 Co3 B1 61.97(16)
Co6 B3 Co3 B1 -6.89(18)
C36 B3 Co3 B1 177.9(3)
Co1 B3 Co3 B1 -69.69(15)
Mo1 B3 Co3 B1 -126.5(3)
B1 B3 Co3 Co2 25.38(16)
Co5 B3 Co3 Co2 87.35(9)
Co6 B3 Co3 Co2 18.5(2)
C36 B3 Co3 Co2 -156.69(17)
Co1 B3 Co3 Co2 -44.31(9)
Mo1 B3 Co3 Co2 -101.1(3)
B1 B3 Co3 Co4 -38.54(16)
Co5 B3 Co3 Co4 23.43(10)
Co6 B3 Co3 Co4 -45.4(2)
C36 B3 Co3 Co4 139.39(18)
Co1 B3 Co3 Co4 -108.23(8)
Mo1 B3 Co3 Co4 -165.0(3)
B1 B3 Co3 Co1 69.69(15)
Co5 B3 Co3 Co1 131.66(15)
Co6 B3 Co3 Co1 62.80(17)
C36 B3 Co3 Co1 -112.4(2)
Mo1 B3 Co3 Co1 -56.8(2)
B1 B3 Co3 Co5 -61.97(16)
Co6 B3 Co3 Co5 -68.86(18)
C36 B3 Co3 Co5 116.0(2)
Co1 B3 Co3 Co5 -131.66(15)
Mo1 B3 Co3 Co5 171.5(4)
C27 Co2 Co3 C35 103.3(3)
C26 Co2 Co3 C35 -31.5(3)
C25 Co2 Co3 C35 29.1(3)
B1 Co2 Co3 C35 -142.3(3)
B2 Co2 Co3 C35 -117.7(3)
Co1 Co2 Co3 C35 -78.4(2)
Co4 Co2 Co3 C35 149.2(2)
C27 Co2 Co3 C28 -9.10(19)
C26 Co2 Co3 C28 -144.0(2)
C25 Co2 Co3 C28 -83.3(2)
B1 Co2 Co3 C28 105.28(18)
B2 Co2 Co3 C28 129.89(15)
Co1 Co2 Co3 C28 169.14(12)
Co4 Co2 Co3 C28 36.72(12)
C27 Co2 Co3 C25 74.2(2)
C26 Co2 Co3 C25 -60.7(2)
B1 Co2 Co3 C25 -171.4(2)
B2 Co2 Co3 C25 -146.8(2)
Co1 Co2 Co3 C25 -107.56(17)
Co4 Co2 Co3 C25 120.01(17)
C27 Co2 Co3 B1 -114.4(2)
C26 Co2 Co3 B1 110.7(2)
C25 Co2 Co3 B1 171.4(2)
B2 Co2 Co3 B1 24.61(17)
Co1 Co2 Co3 B1 63.87(14)
Co4 Co2 Co3 B1 -68.56(14)
C27 Co2 Co3 B3 -140.39(18)
C26 Co2 Co3 B3 84.7(2)
C25 Co2 Co3 B3 145.4(2)
B1 Co2 Co3 B3 -26.01(17)
B2 Co2 Co3 B3 -1.40(14)
Co1 Co2 Co3 B3 37.85(10)
Co4 Co2 Co3 B3 -94.57(10)
C27 Co2 Co3 Co4 -45.82(15)
C26 Co2 Co3 Co4 179.30(17)
C25 Co2 Co3 Co4 -120.01(17)
B1 Co2 Co3 Co4 68.56(14)
B2 Co2 Co3 Co4 93.17(9)
Co1 Co2 Co3 Co4 132.42(2)
C27 Co2 Co3 Co1 -178.24(15)
C26 Co2 Co3 Co1 46.88(17)
C25 Co2 Co3 Co1 107.56(17)
B1 Co2 Co3 Co1 -63.87(14)
B2 Co2 Co3 Co1 -39.25(9)
Co4 Co2 Co3 Co1 -132.42(2)
C27 Co2 Co3 Co5 -93.22(15)
C26 Co2 Co3 Co5 131.90(17)
C25 Co2 Co3 Co5 -167.41(17)
B1 Co2 Co3 Co5 21.16(14)
B2 Co2 Co3 Co5 45.77(10)
Co1 Co2 Co3 Co5 85.02(2)
Co4 Co2 Co3 Co5 -47.397(18)
C24 Co1 Co3 C35 114.6(6)
C23 Co1 Co3 C35 25.31(19)
B3 Co1 Co3 C35 -88.99(18)
B1 Co1 Co3 C35 -157.40(19)
B2 Co1 Co3 C35 -177.06(17)
Co6 Co1 Co3 C35 -125.14(14)
Co2 Co1 Co3 C35 142.14(14)
Mo1 Co1 Co3 C35 -64.50(14)
C24 Co1 Co3 C28 -65.8(7)
C23 Co1 Co3 C28 -155.0(4)
B3 Co1 Co3 C28 90.7(4)
B1 Co1 Co3 C28 22.2(4)
B2 Co1 Co3 C28 2.6(4)
Co6 Co1 Co3 C28 54.5(4)
Co2 Co1 Co3 C28 -38.2(4)
Mo1 Co1 Co3 C28 115.2(4)
C24 Co1 Co3 C25 18.7(6)
C23 Co1 Co3 C25 -70.50(18)
B3 Co1 Co3 C25 175.20(17)
B1 Co1 Co3 C25 106.79(17)
B2 Co1 Co3 C25 87.14(15)
Co6 Co1 Co3 C25 139.05(12)
Co2 Co1 Co3 C25 46.34(12)
Mo1 Co1 Co3 C25 -160.31(11)
C24 Co1 Co3 B1 -88.0(6)
C23 Co1 Co3 B1 -177.29(19)
B3 Co1 Co3 B1 68.41(18)
B2 Co1 Co3 B1 -19.66(16)
Co6 Co1 Co3 B1 32.26(13)
Co2 Co1 Co3 B1 -60.45(13)
Mo1 Co1 Co3 B1 92.90(13)
C24 Co1 Co3 B3 -156.5(6)
C23 Co1 Co3 B3 114.30(18)
B1 Co1 Co3 B3 -68.41(18)
B2 Co1 Co3 B3 -88.06(16)
Co6 Co1 Co3 B3 -36.15(12)
Co2 Co1 Co3 B3 -128.86(12)
Mo1 Co1 Co3 B3 24.49(12)
C24 Co1 Co3 Co2 -27.6(6)
C23 Co1 Co3 Co2 -116.83(14)
B3 Co1 Co3 Co2 128.86(12)
B1 Co1 Co3 Co2 60.45(13)
B2 Co1 Co3 Co2 40.80(10)
Co6 Co1 Co3 Co2 92.716(19)
Mo1 Co1 Co3 Co2 153.357(19)
C24 Co1 Co3 Co4 -71.8(6)
C23 Co1 Co3 Co4 -161.04(14)
B3 Co1 Co3 Co4 84.66(12)
B1 Co1 Co3 Co4 16.25(13)
B2 Co1 Co3 Co4 -3.41(10)
Co6 Co1 Co3 Co4 48.51(2)
Co2 Co1 Co3 Co4 -44.21(2)
Mo1 Co1 Co3 Co4 109.15(2)
C24 Co1 Co3 Co5 -123.2(6)
C23 Co1 Co3 Co5 147.53(14)
B3 Co1 Co3 Co5 33.22(12)
B1 Co1 Co3 Co5 -35.18(13)
B2 Co1 Co3 Co5 -54.84(10)
Co6 Co1 Co3 Co5 -2.923(19)
Co2 Co1 Co3 Co5 -95.639(19)
Mo1 Co1 Co3 Co5 57.718(17)
O8 C30 Co4 C31 35(9)
O8 C30 Co4 C29 -47(9)
O8 C30 Co4 C28 115(9)
O8 C30 Co4 B1 -158(9)
O8 C30 Co4 Co5 41(9)
O8 C30 Co4 Co3 140(9)
O8 C30 Co4 Co2 -154(9)
O8 C30 Co4 Mo2 -73(9)
O12 C31 Co4 C30 -4.3(5)
Co5 C31 Co4 C30 176.11(15)
O12 C31 Co4 C29 80.4(4)
Co5 C31 Co4 C29 -99.19(14)
O12 C31 Co4 C28 -86.2(4)
Co5 C31 Co4 C28 94.19(14)
O12 C31 Co4 B1 180.0(4)
Co5 C31 Co4 B1 0.38(13)
O12 C31 Co4 Co5 179.6(5)
O12 C31 Co4 Co3 -128.8(4)
Co5 C31 Co4 Co3 51.58(9)
O12 C31 Co4 Co2 -168.3(3)
Co5 C31 Co4 Co2 12.1(2)
O12 C31 Co4 Mo2 125.8(4)
Co5 C31 Co4 Mo2 -53.74(9)
O9 C29 Co4 C30 29.2(4)
Mo2 C29 Co4 C30 -151.75(18)
O9 C29 Co4 C31 -69.9(4)
Mo2 C29 Co4 C31 109.17(16)
O9 C29 Co4 C28 -30.1(7)
Mo2 C29 Co4 C28 148.9(4)
O9 C29 Co4 B1 -169.8(4)
Mo2 C29 Co4 B1 9.22(15)
O9 C29 Co4 Co5 -119.2(4)
Mo2 C29 Co4 Co5 59.81(10)
O9 C29 Co4 Co3 -163.5(3)
Mo2 C29 Co4 Co3 15.5(3)
O9 C29 Co4 Co2 141.1(4)
Mo2 C29 Co4 Co2 -39.89(12)
O9 C29 Co4 Mo2 -179.0(5)
O6 C28 Co4 C30 -32.4(4)
Co3 C28 Co4 C30 149.66(19)
O6 C28 Co4 C31 67.2(4)
Co3 C28 Co4 C31 -110.76(16)
O6 C28 Co4 C29 27.3(7)
Co3 C28 Co4 C29 -150.6(4)
O6 C28 Co4 B1 167.7(4)
Co3 C28 Co4 B1 -10.25(15)
O6 C28 Co4 Co5 117.2(4)
Co3 C28 Co4 Co5 -60.69(10)
O6 C28 Co4 Co3 177.9(5)
O6 C28 Co4 Co2 -144.3(4)
Co3 C28 Co4 Co2 37.81(11)
O6 C28 Co4 Mo2 160.2(3)
Co3 C28 Co4 Mo2 -17.7(3)
B2 B1 Co4 C30 56.7(6)
B3 B1 Co4 C30 -125.1(5)
Co2 B1 Co4 C30 4.1(5)
Co5 B1 Co4 C30 -167.9(4)
Co3 B1 Co4 C30 -75.7(5)
Co6 B1 Co4 C30 155.2(4)
Co1 B1 Co4 C30 -45.3(6)
Mo2 B1 Co4 C30 99.7(5)
B2 B1 Co4 C31 -135.7(3)
B3 B1 Co4 C31 42.5(2)
Co2 B1 Co4 C31 171.71(12)
Co5 B1 Co4 C31 -0.38(13)
Co3 B1 Co4 C31 91.87(13)
Co6 B1 Co4 C31 -37.3(3)
Co1 B1 Co4 C31 122.3(3)
Mo2 B1 Co4 C31 -92.75(12)
B2 B1 Co4 C29 -51.5(3)
B3 B1 Co4 C29 126.7(2)
Co2 B1 Co4 C29 -104.10(13)
Co5 B1 Co4 C29 83.80(13)
Co3 B1 Co4 C29 176.05(12)
Co6 B1 Co4 C29 46.9(3)
Co1 B1 Co4 C29 -153.5(3)
Mo2 B1 Co4 C29 -8.57(13)
B2 B1 Co4 C28 141.9(3)
B3 B1 Co4 C28 -39.9(2)
Co2 B1 Co4 C28 89.35(13)
Co5 B1 Co4 C28 -82.74(13)
Co3 B1 Co4 C28 9.51(14)
Co6 B1 Co4 C28 -119.6(3)
Co1 B1 Co4 C28 39.9(3)
Mo2 B1 Co4 C28 -175.11(12)
B2 B1 Co4 Co5 -135.3(3)
B3 B1 Co4 Co5 42.88(18)
Co2 B1 Co4 Co5 172.09(14)
Co3 B1 Co4 Co5 92.25(11)
Co6 B1 Co4 Co5 -36.9(2)
Co1 B1 Co4 Co5 122.7(3)
Mo2 B1 Co4 Co5 -92.38(10)
B2 B1 Co4 Co3 132.4(3)
B3 B1 Co4 Co3 -49.37(18)
Co2 B1 Co4 Co3 79.84(9)
Co5 B1 Co4 Co3 -92.25(11)
Co6 B1 Co4 Co3 -129.1(3)
Co1 B1 Co4 Co3 30.4(2)
Mo2 B1 Co4 Co3 175.37(14)
B2 B1 Co4 Co2 52.6(2)
B3 B1 Co4 Co2 -129.2(2)
Co5 B1 Co4 Co2 -172.09(14)
Co3 B1 Co4 Co2 -79.84(10)
Co6 B1 Co4 Co2 151.0(3)
Co1 B1 Co4 Co2 -49.4(2)
Mo2 B1 Co4 Co2 95.53(11)
B2 B1 Co4 Mo2 -43.0(2)
B3 B1 Co4 Mo2 135.3(3)
Co2 B1 Co4 Mo2 -95.53(11)
Co5 B1 Co4 Mo2 92.38(10)
Co3 B1 Co4 Mo2 -175.37(14)
Co6 B1 Co4 Mo2 55.5(2)
Co1 B1 Co4 Mo2 -145.0(3)
C35 Co3 Co4 C30 -49.4(3)
C28 Co3 Co4 C30 -36.4(2)
C25 Co3 Co4 C30 56.7(2)
B1 Co3 Co4 C30 156.9(2)
B3 Co3 Co4 C30 -167.0(2)
Co2 Co3 Co4 C30 97.55(18)
Co1 Co3 Co4 C30 141.43(18)
Co5 Co3 Co4 C30 -146.15(18)
C35 Co3 Co4 C31 56.2(3)
C28 Co3 Co4 C31 69.24(18)
C25 Co3 Co4 C31 162.29(16)
B1 Co3 Co4 C31 -97.48(16)
B3 Co3 Co4 C31 -61.37(15)
Co2 Co3 Co4 C31 -156.85(12)
Co1 Co3 Co4 C31 -112.96(11)
Co5 Co3 Co4 C31 -40.54(11)
C35 Co3 Co4 C29 145.7(3)
C28 Co3 Co4 C29 158.7(3)
C25 Co3 Co4 C29 -108.3(2)
B1 Co3 Co4 C29 -8.0(2)
B3 Co3 Co4 C29 28.1(2)
Co2 Co3 Co4 C29 -67.4(2)
Co1 Co3 Co4 C29 -23.5(2)
Co5 Co3 Co4 C29 48.9(2)
C35 Co3 Co4 C28 -13.0(3)
C25 Co3 Co4 C28 93.05(19)
B1 Co3 Co4 C28 -166.72(19)
B3 Co3 Co4 C28 -130.61(18)
Co2 Co3 Co4 C28 133.91(15)
Co1 Co3 Co4 C28 177.80(15)
Co5 Co3 Co4 C28 -109.78(15)
C35 Co3 Co4 B1 153.7(3)
C28 Co3 Co4 B1 166.72(19)
C25 Co3 Co4 B1 -100.24(17)
B3 Co3 Co4 B1 36.11(15)
Co2 Co3 Co4 B1 -59.37(12)
Co1 Co3 Co4 B1 -15.48(12)
Co5 Co3 Co4 B1 56.93(12)
C35 Co3 Co4 Co5 96.8(2)
C28 Co3 Co4 Co5 109.78(15)
C25 Co3 Co4 Co5 -157.17(12)
B1 Co3 Co4 Co5 -56.93(12)
B3 Co3 Co4 Co5 -20.83(10)
Co2 Co3 Co4 Co5 -116.31(2)
Co1 Co3 Co4 Co5 -72.42(2)
C35 Co3 Co4 Co2 -146.9(2)
C28 Co3 Co4 Co2 -133.91(15)
C25 Co3 Co4 Co2 -40.87(12)
B1 Co3 Co4 Co2 59.37(12)
B3 Co3 Co4 Co2 95.48(10)
Co1 Co3 Co4 Co2 43.89(2)
Co5 Co3 Co4 Co2 116.31(2)
C35 Co3 Co4 Mo2 157.5(2)
C28 Co3 Co4 Mo2 170.53(15)
C25 Co3 Co4 Mo2 -96.42(12)
B1 Co3 Co4 Mo2 3.81(12)
B3 Co3 Co4 Mo2 39.92(10)
Co2 Co3 Co4 Mo2 -55.557(19)
Co1 Co3 Co4 Mo2 -11.67(3)
Co5 Co3 Co4 Mo2 60.748(18)
C27 Co2 Co4 C30 24.2(2)
C26 Co2 Co4 C30 68.6(9)
C25 Co2 Co4 C30 -73.45(19)
B1 Co2 Co4 C30 -178.47(18)
B2 Co2 Co4 C30 152.16(17)
Co3 Co2 Co4 C30 -115.17(14)
Co1 Co2 Co4 C30 -156.19(14)
C27 Co2 Co4 C31 -172.9(2)
C26 Co2 Co4 C31 -128.5(9)
C25 Co2 Co4 C31 89.4(2)
B1 Co2 Co4 C31 -15.6(2)
B2 Co2 Co4 C31 -45.0(2)
Co3 Co2 Co4 C31 47.69(19)
Co1 Co2 Co4 C31 6.7(2)
C27 Co2 Co4 C29 -68.59(18)
C26 Co2 Co4 C29 -24.2(9)
C25 Co2 Co4 C29 -166.23(17)
B1 Co2 Co4 C29 88.74(16)
B2 Co2 Co4 C29 59.37(15)
Co3 Co2 Co4 C29 152.04(12)
Co1 Co2 Co4 C29 111.02(12)
C27 Co2 Co4 C28 108.26(18)
C26 Co2 Co4 C28 152.7(9)
C25 Co2 Co4 C28 10.62(17)
B1 Co2 Co4 C28 -94.40(16)
B2 Co2 Co4 C28 -123.77(15)
Co3 Co2 Co4 C28 -31.11(11)
Co1 Co2 Co4 C28 -72.12(11)
C27 Co2 Co4 B1 -157.33(18)
C26 Co2 Co4 B1 -112.9(9)
C25 Co2 Co4 B1 105.03(17)
B2 Co2 Co4 B1 -29.37(15)
Co3 Co2 Co4 B1 63.30(11)
Co1 Co2 Co4 B1 22.28(11)
C27 Co2 Co4 Co5 -163.54(14)
C26 Co2 Co4 Co5 -119.1(9)
C25 Co2 Co4 Co5 98.82(13)
B1 Co2 Co4 Co5 -6.20(11)
B2 Co2 Co4 Co5 -35.57(10)
Co3 Co2 Co4 Co5 57.09(2)
Co1 Co2 Co4 Co5 16.08(2)
C27 Co2 Co4 Co3 139.37(14)
C26 Co2 Co4 Co3 -176.2(9)
C25 Co2 Co4 Co3 41.73(13)
B1 Co2 Co4 Co3 -63.30(11)
B2 Co2 Co4 Co3 -92.66(10)
Co1 Co2 Co4 Co3 -41.014(19)
C27 Co2 Co4 Mo2 -99.19(14)
C26 Co2 Co4 Mo2 -54.8(9)
C25 Co2 Co4 Mo2 163.17(13)
B1 Co2 Co4 Mo2 58.15(11)
B2 Co2 Co4 Mo2 28.78(10)
Co3 Co2 Co4 Mo2 121.44(2)
Co1 Co2 Co4 Mo2 80.428(18)
O10 C32 Co5 C31 67(37)
O10 C32 Co5 B1 -64(37)
O10 C32 Co5 B3 -72(37)
O10 C32 Co5 Te01 178(100)
O10 C32 Co5 Co4 39(37)
O10 C32 Co5 Co6 -122(37)
O10 C32 Co5 Co3 -24(37)
O10 C32 Co5 Mo2 166(100)
O12 C31 Co5 C32 25.2(5)
Co4 C31 Co5 C32 -155.30(14)
O12 C31 Co5 B1 -180.0(5)
Co4 C31 Co5 B1 -0.44(15)
O12 C31 Co5 B3 122.3(5)
Co4 C31 Co5 B3 -58.2(2)
O12 C31 Co5 Te01 -76.2(5)
Co4 C31 Co5 Te01 103.39(8)
O12 C31 Co5 Co4 -179.5(6)
O12 C31 Co5 Co6 -137.4(4)
Co4 C31 Co5 Co6 42.1(3)
O12 C31 Co5 Co3 135.8(5)
Co4 C31 Co5 Co3 -44.68(8)
O12 C31 Co5 Mo2 -131.8(5)
Co4 C31 Co5 Mo2 47.73(9)
B2 B1 Co5 C32 -106.0(4)
B3 B1 Co5 C32 -9.8(4)
Co2 B1 Co5 C32 114.2(4)
Co3 B1 Co5 C32 55.6(3)
Co6 B1 Co5 C32 -75.5(3)
Co1 B1 Co5 C32 -13.9(4)
Co4 B1 Co5 C32 127.9(3)
Mo2 B1 Co5 C32 -156.5(2)
B2 B1 Co5 C31 126.5(3)
B3 B1 Co5 C31 -137.36(18)
Co2 B1 Co5 C31 -13.3(3)
Co3 B1 Co5 C31 -71.90(16)
Co6 B1 Co5 C31 157.00(12)
Co1 B1 Co5 C31 -141.4(2)
Co4 B1 Co5 C31 0.40(14)
Mo2 B1 Co5 C31 75.99(15)
B2 B1 Co5 B3 -96.1(4)
Co2 B1 Co5 B3 124.0(4)
Co3 B1 Co5 B3 65.47(16)
Co6 B1 Co5 B3 -65.64(16)
Co1 B1 Co5 B3 -4.07(17)
Co4 B1 Co5 B3 137.76(18)
Mo2 B1 Co5 B3 -146.6(2)
B2 B1 Co5 Te01 12.6(4)
B3 B1 Co5 Te01 108.67(15)
Co2 B1 Co5 Te01 -127.3(3)
Co3 B1 Co5 Te01 174.14(9)
Co6 B1 Co5 Te01 43.03(8)
Co1 B1 Co5 Te01 104.60(18)
Co4 B1 Co5 Te01 -113.57(6)
Mo2 B1 Co5 Te01 -37.98(10)
B2 B1 Co5 Co4 126.1(4)
B3 B1 Co5 Co4 -137.76(18)
Co2 B1 Co5 Co4 -13.7(2)
Co3 B1 Co5 Co4 -72.29(11)
Co6 B1 Co5 Co4 156.60(12)
Co1 B1 Co5 Co4 -141.8(2)
Mo2 B1 Co5 Co4 75.59(10)
B2 B1 Co5 Co6 -30.5(3)
B3 B1 Co5 Co6 65.64(16)
Co2 B1 Co5 Co6 -170.3(4)
Co3 B1 Co5 Co6 131.11(16)
Co1 B1 Co5 Co6 61.57(18)
Co4 B1 Co5 Co6 -156.60(12)
Mo2 B1 Co5 Co6 -81.01(10)
B2 B1 Co5 Co3 -161.6(4)
B3 B1 Co5 Co3 -65.47(16)
Co2 B1 Co5 Co3 58.5(3)
Co6 B1 Co5 Co3 -131.11(16)
Co1 B1 Co5 Co3 -69.53(16)
Co4 B1 Co5 Co3 72.29(10)
Mo2 B1 Co5 Co3 147.88(19)
B2 B1 Co5 Mo2 50.5(3)
B3 B1 Co5 Mo2 146.6(2)
Co2 B1 Co5 Mo2 -89.3(3)
Co3 B1 Co5 Mo2 -147.88(19)
Co6 B1 Co5 Mo2 81.01(10)
Co1 B1 Co5 Mo2 142.6(3)
Co4 B1 Co5 Mo2 -75.59(10)
B1 B3 Co5 C32 174.74(19)
Co6 B3 Co5 C32 -118.54(15)
C36 B3 Co5 C32 6.0(2)
Co1 B3 Co5 C32 179.0(2)
Co3 B3 Co5 C32 114.18(15)
Mo1 B3 Co5 C32 -58.2(3)
B1 B3 Co5 C31 78.3(3)
Co6 B3 Co5 C31 145.04(18)
C36 B3 Co5 C31 -90.4(3)
Co1 B3 Co5 C31 82.6(3)
Co3 B3 Co5 C31 17.8(3)
Mo1 B3 Co5 C31 -154.6(2)
Co6 B3 Co5 B1 66.72(15)
C36 B3 Co5 B1 -168.7(3)
Co1 B3 Co5 B1 4.29(19)
Co3 B3 Co5 B1 -60.57(15)
Mo1 B3 Co5 B1 127.1(3)
B1 B3 Co5 Te01 -83.52(16)
Co6 B3 Co5 Te01 -16.80(12)
C36 B3 Co5 Te01 107.8(2)
Co1 B3 Co5 Te01 -79.2(2)
Co3 B3 Co5 Te01 -144.09(6)
Mo1 B3 Co5 Te01 43.6(3)
B1 B3 Co5 Co4 36.12(16)
Co6 B3 Co5 Co4 102.84(9)
C36 B3 Co5 Co4 -132.6(2)
Co1 B3 Co5 Co4 40.4(2)
Co3 B3 Co5 Co4 -24.45(10)
Mo1 B3 Co5 Co4 163.2(2)
B1 B3 Co5 Co6 -66.72(15)
C36 B3 Co5 Co6 124.6(3)
Co1 B3 Co5 Co6 -62.43(19)
Co3 B3 Co5 Co6 -127.29(15)
Mo1 B3 Co5 Co6 60.4(2)
B1 B3 Co5 Co3 60.57(15)
Co6 B3 Co5 Co3 127.29(15)
C36 B3 Co5 Co3 -108.1(2)
Co1 B3 Co5 Co3 64.9(2)
Mo1 B3 Co5 Co3 -172.3(3)
B1 B3 Co5 Mo2 -25.26(16)
Co6 B3 Co5 Mo2 41.46(10)
C36 B3 Co5 Mo2 166.03(19)
Co1 B3 Co5 Mo2 -21.0(2)
Co3 B3 Co5 Mo2 -85.83(9)
Mo1 B3 Co5 Mo2 101.8(2)
C30 Co4 Co5 C32 29.5(3)
C31 Co4 Co5 C32 36.9(2)
C29 Co4 Co5 C32 115.1(2)
C28 Co4 Co5 C32 -43.9(2)
B1 Co4 Co5 C32 -142.6(2)
Co3 Co4 Co5 C32 -86.30(17)
Co2 Co4 Co5 C32 -136.69(17)
Mo2 Co4 Co5 C32 158.58(17)
C30 Co4 Co5 C31 -7.4(3)
C29 Co4 Co5 C31 78.21(17)
C28 Co4 Co5 C31 -80.79(17)
B1 Co4 Co5 C31 -179.52(17)
Co3 Co4 Co5 C31 -123.20(13)
Co2 Co4 Co5 C31 -173.58(13)
Mo2 Co4 Co5 C31 121.69(13)
C30 Co4 Co5 B1 172.2(3)
C31 Co4 Co5 B1 179.52(17)
C29 Co4 Co5 B1 -102.27(15)
C28 Co4 Co5 B1 98.73(15)
Co3 Co4 Co5 B1 56.32(11)
Co2 Co4 Co5 B1 5.93(11)
Mo2 Co4 Co5 B1 -58.80(11)
C30 Co4 Co5 B3 138.0(3)
C31 Co4 Co5 B3 145.38(17)
C29 Co4 Co5 B3 -136.41(15)
C28 Co4 Co5 B3 64.59(15)
B1 Co4 Co5 B3 -34.13(15)
Co3 Co4 Co5 B3 22.19(10)
Co2 Co4 Co5 B3 -28.20(10)
Mo2 Co4 Co5 B3 -92.93(10)
C30 Co4 Co5 Te01 -105.6(3)
C31 Co4 Co5 Te01 -98.24(13)
C29 Co4 Co5 Te01 -20.03(11)
C28 Co4 Co5 Te01 -179.03(11)
B1 Co4 Co5 Te01 82.24(11)
Co3 Co4 Co5 Te01 138.56(2)
Co2 Co4 Co5 Te01 88.18(2)
Mo2 Co4 Co5 Te01 23.448(18)
C30 Co4 Co5 Co6 -168.6(3)
C31 Co4 Co5 Co6 -161.24(13)
C29 Co4 Co5 Co6 -83.03(11)
C28 Co4 Co5 Co6 117.97(11)
B1 Co4 Co5 Co6 19.25(11)
Co3 Co4 Co5 Co6 75.57(2)
Co2 Co4 Co5 Co6 25.18(2)
Mo2 Co4 Co5 Co6 -39.550(17)
C30 Co4 Co5 Co3 115.8(3)
C31 Co4 Co5 Co3 123.20(13)
C29 Co4 Co5 Co3 -158.60(11)
C28 Co4 Co5 Co3 42.41(11)
B1 Co4 Co5 Co3 -56.32(11)
Co2 Co4 Co5 Co3 -50.387(18)
Mo2 Co4 Co5 Co3 -115.116(18)
C30 Co4 Co5 Mo2 -129.1(3)
C31 Co4 Co5 Mo2 -121.69(13)
C29 Co4 Co5 Mo2 -43.48(11)
C28 Co4 Co5 Mo2 157.52(11)
B1 Co4 Co5 Mo2 58.80(11)
Co3 Co4 Co5 Mo2 115.116(18)
Co2 Co4 Co5 Mo2 64.728(16)
C35 Co3 Co5 C32 -6.3(2)
C28 Co3 Co5 C32 82.26(18)
C25 Co3 Co5 C32 170.2(2)
B1 Co3 Co5 C32 -151.8(2)
B3 Co3 Co5 C32 -76.62(19)
Co2 Co3 Co5 C32 -174.56(14)
Co4 Co3 Co5 C32 132.12(14)
Co1 Co3 Co5 C32 -112.29(14)
C35 Co3 Co5 C31 -98.17(19)
C28 Co3 Co5 C31 -9.65(16)
C25 Co3 Co5 C31 78.3(2)
B1 Co3 Co5 C31 116.26(18)
B3 Co3 Co5 C31 -168.52(17)
Co2 Co3 Co5 C31 93.53(11)
Co4 Co3 Co5 C31 40.22(10)
Co1 Co3 Co5 C31 155.80(11)
C35 Co3 Co5 B1 145.6(2)
C28 Co3 Co5 B1 -125.91(19)
C25 Co3 Co5 B1 -37.9(3)
B3 Co3 Co5 B1 75.2(2)
Co2 Co3 Co5 B1 -22.73(15)
Co4 Co3 Co5 B1 -76.05(15)
Co1 Co3 Co5 B1 39.54(15)
C35 Co3 Co5 B3 70.4(2)
C28 Co3 Co5 B3 158.88(17)
C25 Co3 Co5 B3 -113.1(2)
B1 Co3 Co5 B3 -75.2(2)
Co2 Co3 Co5 B3 -97.94(13)
Co4 Co3 Co5 B3 -151.26(13)
Co1 Co3 Co5 B3 -35.67(13)
C35 Co3 Co5 Te01 135.99(17)
C28 Co3 Co5 Te01 -135.49(12)
C25 Co3 Co5 Te01 -47.5(2)
B1 Co3 Co5 Te01 -9.58(15)
B3 Co3 Co5 Te01 65.63(13)
Co2 Co3 Co5 Te01 -32.31(4)
Co4 Co3 Co5 Te01 -85.63(4)
Co1 Co3 Co5 Te01 29.96(4)
C35 Co3 Co5 Co4 -138.38(17)
C28 Co3 Co5 Co4 -49.86(12)
C25 Co3 Co5 Co4 38.1(2)
B1 Co3 Co5 Co4 76.05(15)
B3 Co3 Co5 Co4 151.26(13)
Co2 Co3 Co5 Co4 53.32(2)
Co1 Co3 Co5 Co4 115.59(2)
C35 Co3 Co5 Co6 108.98(16)
C28 Co3 Co5 Co6 -162.50(12)
C25 Co3 Co5 Co6 -74.5(2)
B1 Co3 Co5 Co6 -36.59(15)
B3 Co3 Co5 Co6 38.62(13)
Co2 Co3 Co5 Co6 -59.32(2)
Co4 Co3 Co5 Co6 -112.64(2)
Co1 Co3 Co5 Co6 2.949(19)
C35 Co3 Co5 Mo2 169.67(16)
C28 Co3 Co5 Mo2 -101.81(12)
C25 Co3 Co5 Mo2 -13.8(2)
B1 Co3 Co5 Mo2 24.10(15)
B3 Co3 Co5 Mo2 99.31(13)
Co2 Co3 Co5 Mo2 1.36(2)
Co4 Co3 Co5 Mo2 -51.951(17)
Co1 Co3 Co5 Mo2 63.637(18)
O11 C33 Co6 B3 165(7)
O11 C33 Co6 B1 70(7)
O11 C33 Co6 B2 62(7)
O11 C33 Co6 Te01 -53(7)
O11 C33 Co6 Co5 -81(7)
O11 C33 Co6 Co1 115(7)
O11 C33 Co6 Mo1 177(100)
O11 C33 Co6 Mo2 10(7)
B1 B3 Co6 C33 -136.4(2)
Co5 B3 Co6 C33 158.4(2)
C36 B3 Co6 C33 44.6(4)
Co1 B3 Co6 C33 -68.0(3)
Co3 B3 Co6 C33 -129.7(3)
Mo1 B3 Co6 C33 16.4(3)
Co5 B3 Co6 B1 -65.16(16)
C36 B3 Co6 B1 -178.9(3)
Co1 B3 Co6 B1 68.43(15)
Co3 B3 Co6 B1 6.72(17)
Mo1 B3 Co6 B1 152.9(2)
B1 B3 Co6 B2 -32.11(18)
Co5 B3 Co6 B2 -97.28(13)
C36 B3 Co6 B2 148.9(3)
Co1 B3 Co6 B2 36.31(14)
Co3 B3 Co6 B2 -25.4(2)
Mo1 B3 Co6 B2 120.76(13)
B1 B3 Co6 Te01 81.81(15)
Co5 B3 Co6 Te01 16.64(12)
C36 B3 Co6 Te01 -97.1(2)
Co1 B3 Co6 Te01 150.23(7)
Co3 B3 Co6 Te01 88.5(2)
Mo1 B3 Co6 Te01 -125.32(7)
B1 B3 Co6 Co5 65.16(16)
C36 B3 Co6 Co5 -113.8(3)
Co1 B3 Co6 Co5 133.59(16)
Co3 B3 Co6 Co5 71.9(2)
Mo1 B3 Co6 Co5 -141.96(15)
B1 B3 Co6 Co1 -68.43(15)
Co5 B3 Co6 Co1 -133.59(16)
C36 B3 Co6 Co1 112.6(3)
Co3 B3 Co6 Co1 -61.71(16)
Mo1 B3 Co6 Co1 84.45(12)
B1 B3 Co6 Mo1 -152.9(2)
Co5 B3 Co6 Mo1 141.96(15)
C36 B3 Co6 Mo1 28.2(2)
Co1 B3 Co6 Mo1 -84.45(12)
Co3 B3 Co6 Mo1 -146.2(3)
B1 B3 Co6 Mo2 19.72(16)
Co5 B3 Co6 Mo2 -45.44(10)
C36 B3 Co6 Mo2 -159.2(2)
Co1 B3 Co6 Mo2 88.15(10)
Co3 B3 Co6 Mo2 26.4(2)
Mo1 B3 Co6 Mo2 172.60(6)
B2 B1 Co6 C33 -10.8(3)
B3 B1 Co6 C33 124.8(3)
Co2 B1 Co6 C33 3.4(4)
Co5 B1 Co6 C33 -168.7(2)
Co3 B1 Co6 C33 117.3(3)
Co1 B1 Co6 C33 59.2(3)
Co4 B1 Co6 C33 -133.3(3)
Mo2 B1 Co6 C33 -79.3(3)
B2 B1 Co6 B3 -135.6(2)
Co2 B1 Co6 B3 -121.4(3)
Co5 B1 Co6 B3 66.47(15)
Co3 B1 Co6 B3 -7.50(19)
Co1 B1 Co6 B3 -65.60(15)
Co4 B1 Co6 B3 101.9(3)
Mo2 B1 Co6 B3 155.9(2)
B3 B1 Co6 B2 135.6(2)
Co2 B1 Co6 B2 14.2(2)
Co5 B1 Co6 B2 -157.9(2)
Co3 B1 Co6 B2 128.1(3)
Co1 B1 Co6 B2 70.04(15)
Co4 B1 Co6 B2 -122.5(3)
Mo2 B1 Co6 B2 -68.50(15)
B2 B1 Co6 Te01 115.26(15)
B3 B1 Co6 Te01 -109.10(15)
Co2 B1 Co6 Te01 129.5(2)
Co5 B1 Co6 Te01 -42.62(8)
Co3 B1 Co6 Te01 -116.6(2)
Co1 B1 Co6 Te01 -174.70(7)
Co4 B1 Co6 Te01 -7.2(3)
Mo2 B1 Co6 Te01 46.77(8)
B2 B1 Co6 Co5 157.9(2)
B3 B1 Co6 Co5 -66.47(15)
Co2 B1 Co6 Co5 172.1(3)
Co3 B1 Co6 Co5 -74.0(2)
Co1 B1 Co6 Co5 -132.07(13)
Co4 B1 Co6 Co5 35.4(2)
Mo2 B1 Co6 Co5 89.39(11)
B2 B1 Co6 Co1 -70.04(15)
B3 B1 Co6 Co1 65.60(15)
Co2 B1 Co6 Co1 -55.8(2)
Co5 B1 Co6 Co1 132.07(13)
Co3 B1 Co6 Co1 58.10(18)
Co4 B1 Co6 Co1 167.5(3)
Mo2 B1 Co6 Co1 -138.54(14)
B2 B1 Co6 Mo1 -114.15(15)
B3 B1 Co6 Mo1 21.49(16)
Co2 B1 Co6 Mo1 -99.9(2)
Co5 B1 Co6 Mo1 87.96(8)
Co3 B1 Co6 Mo1 14.0(2)
Co1 B1 Co6 Mo1 -44.11(9)
Co4 B1 Co6 Mo1 123.4(2)
Mo2 B1 Co6 Mo1 177.36(6)
B2 B1 Co6 Mo2 68.50(15)
B3 B1 Co6 Mo2 -155.9(2)
Co2 B1 Co6 Mo2 82.7(2)
Co5 B1 Co6 Mo2 -89.39(11)
Co3 B1 Co6 Mo2 -163.4(3)
Co1 B1 Co6 Mo2 138.54(14)
Co4 B1 Co6 Mo2 -54.0(2)
B1 B2 Co6 C33 173.94(19)
Co1 B2 Co6 C33 104.06(15)
Co2 B2 Co6 C33 163.3(2)
Mo2 B2 Co6 C33 -115.49(15)
B1 B2 Co6 B3 34.48(19)
Co1 B2 Co6 B3 -35.40(14)
Co2 B2 Co6 B3 23.9(2)
Mo2 B2 Co6 B3 105.04(14)
Co1 B2 Co6 B1 -69.88(15)
Co2 B2 Co6 B1 -10.60(16)
Mo2 B2 Co6 B1 70.56(16)
B1 B2 Co6 Te01 -76.05(16)
Co1 B2 Co6 Te01 -145.93(6)
Co2 B2 Co6 Te01 -86.65(18)
Mo2 B2 Co6 Te01 -5.48(12)
B1 B2 Co6 Co5 -17.12(15)
Co1 B2 Co6 Co5 -87.00(9)
Co2 B2 Co6 Co5 -27.72(19)
Mo2 B2 Co6 Co5 53.44(9)
B1 B2 Co6 Co1 69.88(15)
Co2 B2 Co6 Co1 59.28(15)
Mo2 B2 Co6 Co1 140.45(15)
B1 B2 Co6 Mo1 83.19(16)
Co1 B2 Co6 Mo1 13.31(13)
Co2 B2 Co6 Mo1 72.6(2)
Mo2 B2 Co6 Mo1 153.76(4)
B1 B2 Co6 Mo2 -70.56(16)
Co1 B2 Co6 Mo2 -140.45(15)
Co2 B2 Co6 Mo2 -81.17(19)
C32 Co5 Co6 C33 -55.0(4)
C31 Co5 Co6 C33 105.9(5)
B1 Co5 Co6 C33 159.7(4)
B3 Co5 Co6 C33 -129.1(4)
Te01 Co5 Co6 C33 32.2(4)
Co4 Co5 Co6 C33 138.8(4)
Co3 Co5 Co6 C33 -166.7(4)
Mo2 Co5 Co6 C33 99.5(4)
C32 Co5 Co6 B3 74.14(18)
C31 Co5 Co6 B3 -125.0(3)
B1 Co5 Co6 B3 -71.21(18)
Te01 Co5 Co6 B3 161.31(14)
Co4 Co5 Co6 B3 -92.12(14)
Co3 Co5 Co6 B3 -37.61(14)
Mo2 Co5 Co6 B3 -131.44(14)
C32 Co5 Co6 B1 145.35(17)
C31 Co5 Co6 B1 -53.8(3)
B3 Co5 Co6 B1 71.21(18)
Te01 Co5 Co6 B1 -127.48(12)
Co4 Co5 Co6 B1 -20.91(12)
Co3 Co5 Co6 B1 33.60(12)
Mo2 Co5 Co6 B1 -60.23(12)
C32 Co5 Co6 B2 162.11(15)
C31 Co5 Co6 B2 -37.1(2)
B1 Co5 Co6 B2 16.76(15)
B3 Co5 Co6 B2 87.97(16)
Te01 Co5 Co6 B2 -110.72(9)
Co4 Co5 Co6 B2 -4.15(10)
Co3 Co5 Co6 B2 50.36(9)
Mo2 Co5 Co6 B2 -43.47(9)
C32 Co5 Co6 Te01 -87.17(12)
C31 Co5 Co6 Te01 73.7(2)
B1 Co5 Co6 Te01 127.48(12)
B3 Co5 Co6 Te01 -161.31(14)
Co4 Co5 Co6 Te01 106.57(2)
Co3 Co5 Co6 Te01 161.08(2)
Mo2 Co5 Co6 Te01 67.247(12)
C32 Co5 Co6 Co1 108.81(12)
C31 Co5 Co6 Co1 -90.4(2)
B1 Co5 Co6 Co1 -36.54(12)
B3 Co5 Co6 Co1 34.67(14)
Te01 Co5 Co6 Co1 -164.02(2)
Co4 Co5 Co6 Co1 -57.45(2)
Co3 Co5 Co6 Co1 -2.938(19)
Mo2 Co5 Co6 Co1 -96.770(17)
C32 Co5 Co6 Mo1 44.97(12)
C31 Co5 Co6 Mo1 -154.2(2)
B1 Co5 Co6 Mo1 -100.38(12)
B3 Co5 Co6 Mo1 -29.17(14)
Te01 Co5 Co6 Mo1 132.142(18)
Co4 Co5 Co6 Mo1 -121.29(2)
Co3 Co5 Co6 Mo1 -66.780(17)
Mo2 Co5 Co6 Mo1 -160.611(17)
C32 Co5 Co6 Mo2 -154.42(12)
C31 Co5 Co6 Mo2 6.4(2)
B1 Co5 Co6 Mo2 60.23(12)
B3 Co5 Co6 Mo2 131.44(14)
Te01 Co5 Co6 Mo2 -67.247(12)
Co4 Co5 Co6 Mo2 39.322(18)
Co3 Co5 Co6 Mo2 93.832(16)
C24 Co1 Co6 C33 -11.39(19)
C23 Co1 Co6 C33 100.3(3)
B3 Co1 Co6 C33 140.2(2)
B1 Co1 Co6 C33 -150.11(18)
B2 Co1 Co6 C33 -87.30(19)
Co3 Co1 Co6 C33 177.93(13)
Co2 Co1 Co6 C33 -124.34(13)
Mo1 Co1 Co6 C33 79.34(13)
C24 Co1 Co6 B3 -151.6(2)
C23 Co1 Co6 B3 -39.9(3)
B1 Co1 Co6 B3 69.72(19)
B2 Co1 Co6 B3 132.5(2)
Co3 Co1 Co6 B3 37.76(15)
Co2 Co1 Co6 B3 95.49(15)
Mo1 Co1 Co6 B3 -60.83(15)
C24 Co1 Co6 B1 138.71(18)
C23 Co1 Co6 B1 -109.6(3)
B3 Co1 Co6 B1 -69.72(19)
B2 Co1 Co6 B1 62.80(18)
Co3 Co1 Co6 B1 -31.96(12)
Co2 Co1 Co6 B1 25.77(12)
Mo1 Co1 Co6 B1 -130.55(12)
C24 Co1 Co6 B2 75.91(18)
C23 Co1 Co6 B2 -172.4(3)
B3 Co1 Co6 B2 -132.5(2)
B1 Co1 Co6 B2 -62.80(18)
Co3 Co1 Co6 B2 -94.77(14)
Co2 Co1 Co6 B2 -37.04(14)
Mo1 Co1 Co6 B2 166.65(14)
C24 Co1 Co6 Te01 148.44(13)
C23 Co1 Co6 Te01 -99.9(3)
B3 Co1 Co6 Te01 -60.00(15)
B1 Co1 Co6 Te01 9.72(13)
B2 Co1 Co6 Te01 72.53(14)
Co3 Co1 Co6 Te01 -22.24(4)
Co2 Co1 Co6 Te01 35.49(4)
Mo1 Co1 Co6 Te01 -120.83(4)
C24 Co1 Co6 Co5 173.86(13)
C23 Co1 Co6 Co5 -74.5(3)
B3 Co1 Co6 Co5 -34.58(15)
B1 Co1 Co6 Co5 35.15(12)
B2 Co1 Co6 Co5 97.95(14)
Co3 Co1 Co6 Co5 3.18(2)
Co2 Co1 Co6 Co5 60.91(2)
Mo1 Co1 Co6 Co5 -95.402(18)
C24 Co1 Co6 Mo1 -90.74(13)
C23 Co1 Co6 Mo1 20.9(3)
B3 Co1 Co6 Mo1 60.83(15)
B1 Co1 Co6 Mo1 130.55(12)
B2 Co1 Co6 Mo1 -166.65(14)
Co3 Co1 Co6 Mo1 98.585(18)
Co2 Co1 Co6 Mo1 156.32(2)
C24 Co1 Co6 Mo2 106.39(13)
C23 Co1 Co6 Mo2 -141.9(3)
B3 Co1 Co6 Mo2 -102.04(15)
B1 Co1 Co6 Mo2 -32.32(12)
B2 Co1 Co6 Mo2 30.48(14)
Co3 Co1 Co6 Mo2 -64.285(19)
Co2 Co1 Co6 Mo2 -6.553(19)
Mo1 Co1 Co6 Mo2 -162.869(18)
O14 C36 Mo1 C22 -83.4(19)
B3 C36 Mo1 C22 86.91(17)
O14 C36 Mo1 B3 -170.3(19)
O14 C36 Mo1 C4 6.0(18)
B3 C36 Mo1 C4 176.32(15)
O14 C36 Mo1 C5 42.2(18)
B3 C36 Mo1 C5 -147.49(15)
O14 C36 Mo1 C3 -7.6(19)
B3 C36 Mo1 C3 162.75(15)
O14 C36 Mo1 C1 58.2(19)
B3 C36 Mo1 C1 -131.48(16)
O14 C36 Mo1 C2 27(2)
B3 C36 Mo1 C2 -162.5(2)
O14 C36 Mo1 Co6 -149.1(18)
B3 C36 Mo1 Co6 21.16(14)
O14 C36 Mo1 Co1 155.3(18)
B3 C36 Mo1 Co1 -34.38(13)
O15 C22 Mo1 C36 81(2)
O15 C22 Mo1 B3 142(2)
O15 C22 Mo1 C4 -4(2)
O15 C22 Mo1 C5 0(2)
O15 C22 Mo1 C3 -39(2)
O15 C22 Mo1 C1 -44(2)
O15 C22 Mo1 C2 -61(2)
O15 C22 Mo1 Co6 -172(2)
O15 C22 Mo1 Co1 174.6(19)
B1 B3 Mo1 C36 -172.9(4)
Co5 B3 Mo1 C36 92.6(3)
Co6 B3 Mo1 C36 151.87(18)
Co1 B3 Mo1 C36 -129.88(17)
Co3 B3 Mo1 C36 -75.3(3)
B1 B3 Mo1 C22 97.9(3)
Co5 B3 Mo1 C22 3.4(3)
Co6 B3 Mo1 C22 62.64(15)
C36 B3 Mo1 C22 -89.23(17)
Co1 B3 Mo1 C22 140.89(15)
Co3 B3 Mo1 C22 -164.5(3)
B1 B3 Mo1 C4 -179.4(2)
Co5 B3 Mo1 C4 86.1(3)
Co6 B3 Mo1 C4 145.34(17)
C36 B3 Mo1 C4 -6.5(3)
Co1 B3 Mo1 C4 -136.41(18)
Co3 B3 Mo1 C4 -81.8(4)
B1 B3 Mo1 C5 -125.8(3)
Co5 B3 Mo1 C5 139.8(2)
Co6 B3 Mo1 C5 -161.01(12)
C36 B3 Mo1 C5 47.1(2)
Co1 B3 Mo1 C5 -82.75(18)
Co3 B3 Mo1 C5 -28.2(4)
B1 B3 Mo1 C3 96.2(5)
Co5 B3 Mo1 C3 1.7(7)
Co6 B3 Mo1 C3 61.0(5)
C36 B3 Mo1 C3 -90.9(5)
Co1 B3 Mo1 C3 139.2(4)
Co3 B3 Mo1 C3 -166.2(3)
B1 B3 Mo1 C1 -75.8(4)
Co5 B3 Mo1 C1 -170.28(19)
Co6 B3 Mo1 C1 -111.04(17)
C36 B3 Mo1 C1 97.1(2)
Co1 B3 Mo1 C1 -32.8(2)
Co3 B3 Mo1 C1 21.8(4)
B1 B3 Mo1 C2 -18.9(5)
Co5 B3 Mo1 C2 -113.3(3)
Co6 B3 Mo1 C2 -54.1(3)
C36 B3 Mo1 C2 154.0(3)
Co1 B3 Mo1 C2 24.1(3)
Co3 B3 Mo1 C2 78.7(4)
B1 B3 Mo1 Co6 35.2(2)
Co5 B3 Mo1 Co6 -59.2(2)
C36 B3 Mo1 Co6 -151.87(18)
Co1 B3 Mo1 Co6 78.26(11)
Co3 B3 Mo1 Co6 132.8(3)
B1 B3 Mo1 Co1 -43.0(2)
Co5 B3 Mo1 Co1 -137.5(3)
Co6 B3 Mo1 Co1 -78.26(11)
C36 B3 Mo1 Co1 129.88(17)
Co3 B3 Mo1 Co1 54.6(2)
C3 C4 Mo1 C36 -159.4(2)
C5 C4 Mo1 C36 86.9(2)
C10 C4 Mo1 C36 -36.0(3)
C3 C4 Mo1 C22 -72.0(2)
C5 C4 Mo1 C22 174.3(2)
C10 C4 Mo1 C22 51.4(3)
C3 C4 Mo1 B3 -153.7(2)
C5 C4 Mo1 B3 92.6(3)
C10 C4 Mo1 B3 -30.4(4)
C3 C4 Mo1 C5 113.7(3)
C10 C4 Mo1 C5 -123.0(4)
C5 C4 Mo1 C3 -113.7(3)
C10 C4 Mo1 C3 123.3(4)
C3 C4 Mo1 C1 76.7(2)
C5 C4 Mo1 C1 -37.0(2)
C10 C4 Mo1 C1 -160.0(3)
C3 C4 Mo1 C2 35.9(2)
C5 C4 Mo1 C2 -77.8(2)
C10 C4 Mo1 C2 159.2(3)
C3 C4 Mo1 Co6 -46.7(3)
C5 C4 Mo1 Co6 -160.36(17)
C10 C4 Mo1 Co6 76.7(4)
C3 C4 Mo1 Co1 109.9(2)
C5 C4 Mo1 Co1 -3.8(3)
C10 C4 Mo1 Co1 -126.8(2)
C1 C5 Mo1 C36 154.3(2)
C4 C5 Mo1 C36 -90.0(2)
C6 C5 Mo1 C36 30.1(3)
C1 C5 Mo1 C22 -122.7(2)
C4 C5 Mo1 C22 -7.0(3)
C6 C5 Mo1 C22 113.2(3)
C1 C5 Mo1 B3 114.6(2)
C4 C5 Mo1 B3 -129.7(2)
C6 C5 Mo1 B3 -9.5(4)
C1 C5 Mo1 C4 -115.7(3)
C6 C5 Mo1 C4 120.1(4)
C1 C5 Mo1 C3 -77.1(2)
C4 C5 Mo1 C3 38.6(2)
C6 C5 Mo1 C3 158.7(4)
C4 C5 Mo1 C1 115.7(3)
C6 C5 Mo1 C1 -124.2(4)
C1 C5 Mo1 C2 -36.6(2)
C4 C5 Mo1 C2 79.1(2)
C6 C5 Mo1 C2 -160.8(4)
C1 C5 Mo1 Co6 26.4(5)
C4 C5 Mo1 Co6 142.1(3)
C6 C5 Mo1 Co6 -97.8(4)
C1 C5 Mo1 Co1 62.2(2)
C4 C5 Mo1 Co1 177.87(18)
C6 C5 Mo1 Co1 -62.0(3)
C2 C3 Mo1 C36 141.0(2)
C4 C3 Mo1 C36 23.7(2)
C9 C3 Mo1 C36 -95.2(3)
C2 C3 Mo1 C22 -138.3(2)
C4 C3 Mo1 C22 104.3(2)
C9 C3 Mo1 C22 -14.5(3)
C2 C3 Mo1 B3 -136.6(5)
C4 C3 Mo1 B3 106.1(5)
C9 C3 Mo1 B3 -12.8(7)
C2 C3 Mo1 C4 117.3(3)
C9 C3 Mo1 C4 -118.8(4)
C2 C3 Mo1 C5 78.2(2)
C4 C3 Mo1 C5 -39.1(2)
C9 C3 Mo1 C5 -157.9(4)
C2 C3 Mo1 C1 37.0(2)
C4 C3 Mo1 C1 -80.4(2)
C9 C3 Mo1 C1 160.8(4)
C4 C3 Mo1 C2 -117.3(3)
C9 C3 Mo1 C2 123.8(4)
C2 C3 Mo1 Co6 -85.4(2)
C4 C3 Mo1 Co6 157.30(16)
C9 C3 Mo1 Co6 38.5(4)
C2 C3 Mo1 Co1 -9.7(3)
C4 C3 Mo1 Co1 -127.01(18)
C9 C3 Mo1 Co1 114.2(3)
C5 C1 Mo1 C36 -28.7(3)
C2 C1 Mo1 C36 -145.8(2)
C7 C1 Mo1 C36 91.6(4)
C5 C1 Mo1 C22 87.2(3)
C2 C1 Mo1 C22 -29.8(3)
C7 C1 Mo1 C22 -152.5(4)
C5 C1 Mo1 B3 -102.0(2)
C2 C1 Mo1 B3 141.0(2)
C7 C1 Mo1 B3 18.3(5)
C5 C1 Mo1 C4 38.3(2)
C2 C1 Mo1 C4 -78.7(2)
C7 C1 Mo1 C4 158.6(4)
C2 C1 Mo1 C5 -117.1(3)
C7 C1 Mo1 C5 120.3(5)
C5 C1 Mo1 C3 80.5(2)
C2 C1 Mo1 C3 -36.6(2)
C7 C1 Mo1 C3 -159.2(4)
C5 C1 Mo1 C2 117.1(3)
C7 C1 Mo1 C2 -122.7(5)
C5 C1 Mo1 Co6 -171.63(15)
C2 C1 Mo1 Co6 71.3(2)
C7 C1 Mo1 Co6 -51.4(4)
C5 C1 Mo1 Co1 -125.45(19)
C2 C1 Mo1 Co1 117.5(2)
C7 C1 Mo1 Co1 -5.2(4)
C3 C2 Mo1 C36 -62.3(3)
C1 C2 Mo1 C36 54.4(3)
C8 C2 Mo1 C36 177.7(3)
C3 C2 Mo1 C22 42.5(2)
C1 C2 Mo1 C22 159.2(2)
C8 C2 Mo1 C22 -77.5(4)
C3 C2 Mo1 B3 155.3(3)
C1 C2 Mo1 B3 -87.9(3)
C8 C2 Mo1 B3 35.3(6)
C3 C2 Mo1 C4 -37.33(18)
C1 C2 Mo1 C4 79.4(2)
C8 C2 Mo1 C4 -157.3(4)
C3 C2 Mo1 C5 -80.0(2)
C1 C2 Mo1 C5 36.8(2)
C8 C2 Mo1 C5 160.0(4)
C1 C2 Mo1 C3 116.8(3)
C8 C2 Mo1 C3 -120.0(5)
C3 C2 Mo1 C1 -116.8(3)
C8 C2 Mo1 C1 123.2(5)
C3 C2 Mo1 Co6 113.79(17)
C1 C2 Mo1 Co6 -129.46(18)
C8 C2 Mo1 Co6 -6.2(4)
C3 C2 Mo1 Co1 173.88(16)
C1 C2 Mo1 Co1 -69.4(2)
C8 C2 Mo1 Co1 53.9(4)
C33 Co6 Mo1 C36 165.97(17)
B3 Co6 Mo1 C36 -24.89(17)
B1 Co6 Mo1 C36 -47.00(15)
B2 Co6 Mo1 C36 -97.35(16)
Te01 Co6 Mo1 C36 57.78(11)
Co5 Co6 Mo1 C36 4.12(11)
Co1 Co6 Mo1 C36 -85.46(11)
Mo2 Co6 Mo1 C36 -42.01(12)
C33 Co6 Mo1 C22 84.85(18)
B3 Co6 Mo1 C22 -106.02(19)
B1 Co6 Mo1 C22 -128.13(17)
B2 Co6 Mo1 C22 -178.47(18)
Te01 Co6 Mo1 C22 -23.34(13)
Co5 Co6 Mo1 C22 -77.01(13)
Co1 Co6 Mo1 C22 -166.59(13)
Mo2 Co6 Mo1 C22 -123.14(14)
C33 Co6 Mo1 B3 -169.13(18)
B1 Co6 Mo1 B3 -22.11(17)
B2 Co6 Mo1 B3 -72.45(18)
Te01 Co6 Mo1 B3 82.67(13)
Co5 Co6 Mo1 B3 29.01(13)
Co1 Co6 Mo1 B3 -60.57(13)
Mo2 Co6 Mo1 B3 -17.12(13)
C33 Co6 Mo1 C4 57.2(2)
B3 Co6 Mo1 C4 -133.7(2)
B1 Co6 Mo1 C4 -155.8(2)
B2 Co6 Mo1 C4 153.9(2)
Te01 Co6 Mo1 C4 -51.0(2)
Co5 Co6 Mo1 C4 -104.7(2)
Co1 Co6 Mo1 C4 165.8(2)
Mo2 Co6 Mo1 C4 -150.8(2)
C33 Co6 Mo1 C5 -68.0(4)
B3 Co6 Mo1 C5 101.1(4)
B1 Co6 Mo1 C5 79.0(4)
B2 Co6 Mo1 C5 28.7(4)
Te01 Co6 Mo1 C5 -176.2(4)
Co5 Co6 Mo1 C5 130.1(4)
Co1 Co6 Mo1 C5 40.6(4)
Mo2 Co6 Mo1 C5 84.0(4)
C33 Co6 Mo1 C3 26.65(17)
B3 Co6 Mo1 C3 -164.22(17)
B1 Co6 Mo1 C3 173.67(15)
B2 Co6 Mo1 C3 123.33(16)
Te01 Co6 Mo1 C3 -81.55(11)
Co5 Co6 Mo1 C3 -135.21(11)
Co1 Co6 Mo1 C3 135.21(11)
Mo2 Co6 Mo1 C3 178.66(11)
C33 Co6 Mo1 C1 -47.92(18)
B3 Co6 Mo1 C1 121.21(18)
B1 Co6 Mo1 C1 99.10(17)
B2 Co6 Mo1 C1 48.76(18)
Te01 Co6 Mo1 C1 -156.12(13)
Co5 Co6 Mo1 C1 150.22(13)
Co1 Co6 Mo1 C1 60.64(13)
Mo2 Co6 Mo1 C1 104.09(13)
C33 Co6 Mo1 C2 -11.53(16)
B3 Co6 Mo1 C2 157.60(16)
B1 Co6 Mo1 C2 135.49(15)
B2 Co6 Mo1 C2 85.15(16)
Te01 Co6 Mo1 C2 -119.72(10)
Co5 Co6 Mo1 C2 -173.39(10)
Co1 Co6 Mo1 C2 97.03(10)
Mo2 Co6 Mo1 C2 140.48(11)
C33 Co6 Mo1 Co1 -108.56(13)
B3 Co6 Mo1 Co1 60.57(13)
B1 Co6 Mo1 Co1 38.46(10)
B2 Co6 Mo1 Co1 -11.88(12)
Te01 Co6 Mo1 Co1 143.25(3)
Co5 Co6 Mo1 Co1 89.58(2)
Mo2 Co6 Mo1 Co1 43.45(4)
C24 Co1 Mo1 C36 -163.76(15)
C23 Co1 Mo1 C36 -65.87(17)
B3 Co1 Mo1 C36 41.86(16)
B1 Co1 Mo1 C36 67.18(14)
B2 Co1 Mo1 C36 115.09(15)
Co3 Co1 Mo1 C36 16.07(10)
Co6 Co1 Mo1 C36 103.84(10)
Co2 Co1 Mo1 C36 58.40(11)
C24 Co1 Mo1 C22 106.90(18)
C23 Co1 Mo1 C22 -155.21(19)
B3 Co1 Mo1 C22 -47.48(19)
B1 Co1 Mo1 C22 -22.16(17)
B2 Co1 Mo1 C22 25.75(18)
Co3 Co1 Mo1 C22 -73.27(14)
Co6 Co1 Mo1 C22 14.50(14)
Co2 Co1 Mo1 C22 -30.94(15)
C24 Co1 Mo1 B3 154.38(17)
C23 Co1 Mo1 B3 -107.73(18)
B1 Co1 Mo1 B3 25.32(16)
B2 Co1 Mo1 B3 73.23(17)
Co3 Co1 Mo1 B3 -25.79(13)
Co6 Co1 Mo1 B3 61.98(13)
Co2 Co1 Mo1 B3 16.54(13)
C24 Co1 Mo1 C4 -75.3(2)
C23 Co1 Mo1 C4 22.6(2)
B3 Co1 Mo1 C4 130.4(2)
B1 Co1 Mo1 C4 155.7(2)
B2 Co1 Mo1 C4 -156.4(2)
Co3 Co1 Mo1 C4 104.56(18)
Co6 Co1 Mo1 C4 -167.66(18)
Co2 Co1 Mo1 C4 146.89(18)
C24 Co1 Mo1 C5 -77.72(15)
C23 Co1 Mo1 C5 20.16(16)
B3 Co1 Mo1 C5 127.90(16)
B1 Co1 Mo1 C5 153.21(13)
B2 Co1 Mo1 C5 -158.87(15)
Co3 Co1 Mo1 C5 102.10(10)
Co6 Co1 Mo1 C5 -170.12(10)
Co2 Co1 Mo1 C5 144.43(10)
C24 Co1 Mo1 C3 -9.20(17)
C23 Co1 Mo1 C3 88.68(19)
B3 Co1 Mo1 C3 -163.59(18)
B1 Co1 Mo1 C3 -138.27(16)
B2 Co1 Mo1 C3 -90.35(17)
Co3 Co1 Mo1 C3 170.62(13)
Co6 Co1 Mo1 C3 -101.60(13)
Co2 Co1 Mo1 C3 -147.05(13)
C24 Co1 Mo1 C1 -47.25(14)
C23 Co1 Mo1 C1 50.64(16)
B3 Co1 Mo1 C1 158.37(16)
B1 Co1 Mo1 C1 -176.31(13)
B2 Co1 Mo1 C1 -128.40(14)
Co3 Co1 Mo1 C1 132.58(9)
Co6 Co1 Mo1 C1 -139.65(9)
Co2 Co1 Mo1 C1 174.91(10)
C24 Co1 Mo1 C2 -14.95(14)
C23 Co1 Mo1 C2 82.93(16)
B3 Co1 Mo1 C2 -169.33(15)
B1 Co1 Mo1 C2 -144.02(13)
B2 Co1 Mo1 C2 -96.10(14)
Co3 Co1 Mo1 C2 164.87(9)
Co6 Co1 Mo1 C2 -107.35(9)
Co2 Co1 Mo1 C2 -152.80(9)
C24 Co1 Mo1 Co6 92.40(11)
C23 Co1 Mo1 Co6 -169.71(13)
B3 Co1 Mo1 Co6 -61.98(13)
B1 Co1 Mo1 Co6 -36.66(10)
B2 Co1 Mo1 Co6 11.25(11)
Co3 Co1 Mo1 Co6 -87.78(2)
Co2 Co1 Mo1 Co6 -45.45(3)
O9 C29 Mo2 B2 -163.5(5)
Co4 C29 Mo2 B2 17.8(2)
O9 C29 Mo2 B1 169.9(5)
Co4 C29 Mo2 B1 -8.84(14)
O9 C29 Mo2 C12 -45.7(5)
Co4 C29 Mo2 C12 135.59(15)
O9 C29 Mo2 C13 -9.5(5)
Co4 C29 Mo2 C13 171.74(15)
O9 C29 Mo2 C11 -60.2(5)
Co4 C29 Mo2 C11 121.07(12)
O9 C29 Mo2 C15 -30.5(6)
Co4 C29 Mo2 C15 150.82(14)
O9 C29 Mo2 C14 1.9(6)
Co4 C29 Mo2 C14 -176.79(12)
O9 C29 Mo2 Te01 85.3(5)
Co4 C29 Mo2 Te01 -93.38(10)
O9 C29 Mo2 Co4 178.7(6)
O9 C29 Mo2 Co6 133.5(5)
Co4 C29 Mo2 Co6 -45.22(16)
O9 C29 Mo2 Co5 131.8(5)
Co4 C29 Mo2 Co5 -46.92(8)
B1 B2 Mo2 C29 -39.3(3)
Co6 B2 Mo2 C29 -105.39(17)
Co1 B2 Mo2 C29 -47.0(3)
Co2 B2 Mo2 C29 19.0(2)
Co6 B2 Mo2 B1 -66.06(17)
Co1 B2 Mo2 B1 -7.7(2)
Co2 B2 Mo2 B1 58.38(16)
B1 B2 Mo2 C12 -140.06(18)
Co6 B2 Mo2 C12 153.88(11)
Co1 B2 Mo2 C12 -147.7(2)
Co2 B2 Mo2 C12 -81.68(15)
B1 B2 Mo2 C13 -177.4(2)
Co6 B2 Mo2 C13 116.59(18)
Co1 B2 Mo2 C13 174.98(19)
Co2 B2 Mo2 C13 -118.97(18)
B1 B2 Mo2 C11 -152.9(2)
Co6 B2 Mo2 C11 141.06(13)
Co1 B2 Mo2 C11 -160.5(3)
Co2 B2 Mo2 C11 -94.50(13)
B1 B2 Mo2 C15 172.5(2)
Co6 B2 Mo2 C15 106.39(13)
Co1 B2 Mo2 C15 164.8(3)
Co2 B2 Mo2 C15 -129.17(14)
B1 B2 Mo2 C14 155.33(18)
Co6 B2 Mo2 C14 89.27(14)
Co1 B2 Mo2 C14 147.7(2)
Co2 B2 Mo2 C14 -146.29(12)
B1 B2 Mo2 Te01 70.85(17)
Co6 B2 Mo2 Te01 4.79(11)
Co1 B2 Mo2 Te01 63.2(3)
Co2 B2 Mo2 Te01 129.23(9)
B1 B2 Mo2 Co4 -26.83(17)
Co6 B2 Mo2 Co4 -92.89(9)
Co1 B2 Mo2 Co4 -34.5(2)
Co2 B2 Mo2 Co4 31.55(10)
B1 B2 Mo2 Co6 66.06(17)
Co1 B2 Mo2 Co6 58.4(2)
Co2 B2 Mo2 Co6 124.44(16)
B1 B2 Mo2 Co5 22.93(16)
Co6 B2 Mo2 Co5 -43.13(8)
Co1 B2 Mo2 Co5 15.3(2)
Co2 B2 Mo2 Co5 81.31(9)
B2 B1 Mo2 C29 152.62(19)
B3 B1 Mo2 C29 -107.6(3)
Co2 B1 Mo2 C29 83.52(15)
Co5 B1 Mo2 C29 -62.19(15)
Co3 B1 Mo2 C29 16.2(3)
Co6 B1 Mo2 C29 -139.40(13)
Co1 B1 Mo2 C29 160.2(2)
Co4 B1 Mo2 C29 8.03(13)
B3 B1 Mo2 B2 99.7(4)
Co2 B1 Mo2 B2 -69.10(18)
Co5 B1 Mo2 B2 145.2(2)
Co3 B1 Mo2 B2 -136.5(4)
Co6 B1 Mo2 B2 67.97(18)
Co1 B1 Mo2 B2 7.54(19)
Co4 B1 Mo2 B2 -144.6(2)
B2 B1 Mo2 C12 75.6(3)
B3 B1 Mo2 C12 175.3(3)
Co2 B1 Mo2 C12 6.5(3)
Co5 B1 Mo2 C12 -139.22(18)
Co3 B1 Mo2 C12 -60.9(4)
Co6 B1 Mo2 C12 143.56(18)
Co1 B1 Mo2 C12 83.1(3)
Co4 B1 Mo2 C12 -69.0(2)
B2 B1 Mo2 C13 159.4(15)
B3 B1 Mo2 C13 -100.8(16)
Co2 B1 Mo2 C13 90.3(15)
Co5 B1 Mo2 C13 -55.4(16)
Co3 B1 Mo2 C13 23.0(18)
Co6 B1 Mo2 C13 -132.6(15)
Co1 B1 Mo2 C13 167.0(14)
Co4 B1 Mo2 C13 14.8(16)
B2 B1 Mo2 C11 33.4(2)
B3 B1 Mo2 C11 133.2(3)
Co2 B1 Mo2 C11 -35.7(2)
Co5 B1 Mo2 C11 178.62(12)
Co3 B1 Mo2 C11 -103.0(3)
Co6 B1 Mo2 C11 101.40(15)
Co1 B1 Mo2 C11 41.0(3)
Co4 B1 Mo2 C11 -111.17(14)
B2 B1 Mo2 C15 -9.3(2)
B3 B1 Mo2 C15 90.4(3)
Co2 B1 Mo2 C15 -78.45(19)
Co5 B1 Mo2 C15 135.84(14)
Co3 B1 Mo2 C15 -145.8(3)
Co6 B1 Mo2 C15 58.63(18)
Co1 B1 Mo2 C15 -1.8(3)
Co4 B1 Mo2 C15 -153.95(12)
B2 B1 Mo2 C14 -50.0(3)
B3 B1 Mo2 C14 49.8(5)
Co2 B1 Mo2 C14 -119.1(2)
Co5 B1 Mo2 C14 95.2(3)
Co3 B1 Mo2 C14 173.6(3)
Co6 B1 Mo2 C14 18.0(3)
Co1 B1 Mo2 C14 -42.5(4)
Co4 B1 Mo2 C14 165.4(2)
B2 B1 Mo2 Te01 -110.60(17)
B3 B1 Mo2 Te01 -10.9(3)
Co2 B1 Mo2 Te01 -179.70(13)
Co5 B1 Mo2 Te01 34.59(10)
Co3 B1 Mo2 Te01 112.9(3)
Co6 B1 Mo2 Te01 -42.63(8)
Co1 B1 Mo2 Te01 -103.1(2)
Co4 B1 Mo2 Te01 104.80(8)
B2 B1 Mo2 Co4 144.6(2)
B3 B1 Mo2 Co4 -115.7(4)
Co2 B1 Mo2 Co4 75.50(12)
Co5 B1 Mo2 Co4 -70.21(11)
Co3 B1 Mo2 Co4 8.1(3)
Co6 B1 Mo2 Co4 -147.43(15)
Co1 B1 Mo2 Co4 152.1(3)
B2 B1 Mo2 Co6 -67.97(18)
B3 B1 Mo2 Co6 31.8(3)
Co2 B1 Mo2 Co6 -137.07(19)
Co5 B1 Mo2 Co6 77.22(12)
Co3 B1 Mo2 Co6 155.6(4)
Co1 B1 Mo2 Co6 -60.4(2)
Co4 B1 Mo2 Co6 147.43(15)
B2 B1 Mo2 Co5 -145.2(2)
B3 B1 Mo2 Co5 -45.4(3)
Co2 B1 Mo2 Co5 145.7(2)
Co3 B1 Mo2 Co5 78.4(3)
Co6 B1 Mo2 Co5 -77.22(12)
Co1 B1 Mo2 Co5 -137.7(3)
Co4 B1 Mo2 Co5 70.21(11)
C11 C12 Mo2 C29 -156.0(2)
C13 C12 Mo2 C29 88.9(2)
C17 C12 Mo2 C29 -34.4(4)
C11 C12 Mo2 B2 -22.5(3)
C13 C12 Mo2 B2 -137.6(2)
C17 C12 Mo2 B2 99.1(4)
C11 C12 Mo2 B1 -73.3(3)
C13 C12 Mo2 B1 171.6(2)
C17 C12 Mo2 B1 48.3(5)
C11 C12 Mo2 C13 115.1(3)
C17 C12 Mo2 C13 -123.4(5)
C13 C12 Mo2 C11 -115.1(3)
C17 C12 Mo2 C11 121.6(4)
C11 C12 Mo2 C15 36.8(2)
C13 C12 Mo2 C15 -78.3(2)
C17 C12 Mo2 C15 158.3(4)
C11 C12 Mo2 C14 77.9(2)
C13 C12 Mo2 C14 -37.2(2)
C17 C12 Mo2 C14 -160.6(4)
C11 C12 Mo2 Te01 114.96(19)
C13 C12 Mo2 Te01 -0.1(3)
C17 C12 Mo2 Te01 -123.5(3)
C11 C12 Mo2 Co4 -124.11(19)
C13 C12 Mo2 Co4 120.8(2)
C17 C12 Mo2 Co4 -2.6(4)
C11 C12 Mo2 Co6 25.5(3)
C13 C12 Mo2 Co6 -89.6(3)
C17 C12 Mo2 Co6 147.1(3)
C11 C12 Mo2 Co5 -161.48(17)
C13 C12 Mo2 Co5 83.4(3)
C17 C12 Mo2 Co5 -39.9(5)
C14 C13 Mo2 C29 161.0(2)
C12 C13 Mo2 C29 -83.8(2)
C18 C13 Mo2 C29 39.4(3)
C14 C13 Mo2 B2 -48.4(3)
C12 C13 Mo2 B2 66.8(3)
C18 C13 Mo2 B2 -170.0(3)
C14 C13 Mo2 B1 154.2(15)
C12 C13 Mo2 B1 -90.6(15)
C18 C13 Mo2 B1 32.5(17)
C14 C13 Mo2 C12 -115.2(3)
C18 C13 Mo2 C12 123.1(4)
C14 C13 Mo2 C11 -77.3(2)
C12 C13 Mo2 C11 37.9(2)
C18 C13 Mo2 C11 161.0(4)
C14 C13 Mo2 C15 -36.4(2)
C12 C13 Mo2 C15 78.8(2)
C18 C13 Mo2 C15 -158.1(4)
C12 C13 Mo2 C14 115.2(3)
C18 C13 Mo2 C14 -121.7(4)
C14 C13 Mo2 Te01 64.7(2)
C12 C13 Mo2 Te01 179.9(2)
C18 C13 Mo2 Te01 -57.0(3)
C14 C13 Mo2 Co4 168.08(18)
C12 C13 Mo2 Co4 -76.7(2)
C18 C13 Mo2 Co4 46.4(4)
C14 C13 Mo2 Co6 25.3(3)
C12 C13 Mo2 Co6 140.51(18)
C18 C13 Mo2 Co6 -96.4(3)
C14 C13 Mo2 Co5 102.8(2)
C12 C13 Mo2 Co5 -141.98(18)
C18 C13 Mo2 Co5 -18.8(4)
C15 C11 Mo2 C29 141.4(2)
C12 C11 Mo2 C29 25.1(2)
C16 C11 Mo2 C29 -96.4(4)
C15 C11 Mo2 B2 -83.5(2)
C12 C11 Mo2 B2 160.2(2)
C16 C11 Mo2 B2 38.8(4)
C15 C11 Mo2 B1 -106.4(2)
C12 C11 Mo2 B1 137.3(2)
C16 C11 Mo2 B1 15.8(4)
C15 C11 Mo2 C12 116.3(3)
C16 C11 Mo2 C12 -121.5(5)
C15 C11 Mo2 C13 78.2(2)
C12 C11 Mo2 C13 -38.1(2)
C16 C11 Mo2 C13 -159.5(4)
C12 C11 Mo2 C15 -116.3(3)
C16 C11 Mo2 C15 122.3(5)
C15 C11 Mo2 C14 37.3(2)
C12 C11 Mo2 C14 -79.0(2)
C16 C11 Mo2 C14 159.6(4)
C15 C11 Mo2 Te01 15.8(3)
C12 C11 Mo2 Te01 -100.5(2)
C16 C11 Mo2 Te01 138.0(3)
C15 C11 Mo2 Co4 -170.17(17)
C12 C11 Mo2 Co4 73.6(2)
C16 C11 Mo2 Co4 -47.9(4)
C15 C11 Mo2 Co6 -51.2(2)
C12 C11 Mo2 Co6 -167.48(17)
C16 C11 Mo2 Co6 71.0(4)
C15 C11 Mo2 Co5 -102.2(4)
C12 C11 Mo2 Co5 141.5(4)
C16 C11 Mo2 Co5 20.0(7)
C11 C15 Mo2 C29 -55.2(3)
C14 C15 Mo2 C29 60.7(3)
C20 C15 Mo2 C29 -177.9(3)
C11 C15 Mo2 B2 92.6(2)
C14 C15 Mo2 B2 -151.5(2)
C20 C15 Mo2 B2 -30.1(4)
C11 C15 Mo2 B1 99.3(2)
C14 C15 Mo2 B1 -144.8(2)
C20 C15 Mo2 B1 -23.5(4)
C11 C15 Mo2 C12 -37.6(2)
C14 C15 Mo2 C12 78.3(2)
C20 C15 Mo2 C12 -160.3(4)
C11 C15 Mo2 C13 -79.6(2)
C14 C15 Mo2 C13 36.3(2)
C20 C15 Mo2 C13 157.6(4)
C14 C15 Mo2 C11 115.9(3)
C20 C15 Mo2 C11 -122.8(5)
C11 C15 Mo2 C14 -115.9(3)
C20 C15 Mo2 C14 121.4(5)
C11 C15 Mo2 Te01 -168.92(19)
C14 C15 Mo2 Te01 -53.0(2)
C20 C15 Mo2 Te01 68.3(4)
C11 C15 Mo2 Co4 23.1(4)
C14 C15 Mo2 Co4 139.0(2)
C20 C15 Mo2 Co4 -99.7(4)
C11 C15 Mo2 Co6 137.54(19)
C14 C15 Mo2 Co6 -106.6(2)
C20 C15 Mo2 Co6 14.8(4)
C11 C15 Mo2 Co5 156.78(16)
C14 C15 Mo2 Co5 -87.3(2)
C20 C15 Mo2 Co5 34.0(5)
C13 C14 Mo2 C29 -20.2(3)
C15 C14 Mo2 C29 -137.7(2)
C19 C14 Mo2 C29 101.2(4)
C13 C14 Mo2 B2 148.4(2)
C15 C14 Mo2 B2 30.9(3)
C19 C14 Mo2 B2 -90.1(4)
C13 C14 Mo2 B1 -175.8(2)
C15 C14 Mo2 B1 66.7(3)
C19 C14 Mo2 B1 -54.4(5)
C13 C14 Mo2 C12 38.3(2)
C15 C14 Mo2 C12 -79.3(2)
C19 C14 Mo2 C12 159.7(4)
C15 C14 Mo2 C13 -117.5(3)
C19 C14 Mo2 C13 121.4(5)
C13 C14 Mo2 C11 80.3(2)
C15 C14 Mo2 C11 -37.2(2)
C19 C14 Mo2 C11 -158.2(4)
C13 C14 Mo2 C15 117.5(3)
C19 C14 Mo2 C15 -121.0(5)
C13 C14 Mo2 Te01 -114.5(2)
C15 C14 Mo2 Te01 127.9(2)
C19 C14 Mo2 Te01 6.9(4)
C13 C14 Mo2 Co4 -26.0(4)
C15 C14 Mo2 Co4 -143.6(2)
C19 C14 Mo2 Co4 95.4(4)
C13 C14 Mo2 Co6 -162.5(2)
C15 C14 Mo2 Co6 80.0(2)
C19 C14 Mo2 Co6 -41.1(4)
C13 C14 Mo2 Co5 -111.0(2)
C15 C14 Mo2 Co5 131.45(19)
C19 C14 Mo2 Co5 10.4(4)
C30 Co4 Mo2 C29 36.5(2)
C31 Co4 Mo2 C29 -71.30(18)
C28 Co4 Mo2 C29 -159.4(3)
B1 Co4 Mo2 C29 -168.67(18)
Co5 Co4 Mo2 C29 -112.72(14)
Co3 Co4 Mo2 C29 -172.34(14)
Co2 Co4 Mo2 C29 139.42(14)
C30 Co4 Mo2 B2 -130.8(2)
C31 Co4 Mo2 B2 121.46(15)
C29 Co4 Mo2 B2 -167.24(17)
C28 Co4 Mo2 B2 33.4(2)
B1 Co4 Mo2 B2 24.09(15)
Co5 Co4 Mo2 B2 80.04(10)
Co3 Co4 Mo2 B2 20.42(10)
Co2 Co4 Mo2 B2 -27.82(10)
C30 Co4 Mo2 B1 -154.8(2)
C31 Co4 Mo2 B1 97.37(16)
C29 Co4 Mo2 B1 168.67(18)
C28 Co4 Mo2 B1 9.3(2)
Co5 Co4 Mo2 B1 55.95(11)
Co3 Co4 Mo2 B1 -3.67(11)
Co2 Co4 Mo2 B1 -51.91(12)
C30 Co4 Mo2 C12 -10.4(2)
C31 Co4 Mo2 C12 -118.14(15)
C29 Co4 Mo2 C12 -46.84(17)
C28 Co4 Mo2 C12 153.8(2)
B1 Co4 Mo2 C12 144.49(15)
Co5 Co4 Mo2 C12 -159.56(10)
Co3 Co4 Mo2 C12 140.82(10)
Co2 Co4 Mo2 C12 92.58(10)
C30 Co4 Mo2 C13 26.7(2)
C31 Co4 Mo2 C13 -81.13(16)
C29 Co4 Mo2 C13 -9.83(18)
C28 Co4 Mo2 C13 -169.2(2)
B1 Co4 Mo2 C13 -178.50(16)
Co5 Co4 Mo2 C13 -122.54(11)
Co3 Co4 Mo2 C13 177.83(11)
Co2 Co4 Mo2 C13 129.59(11)
C30 Co4 Mo2 C11 -46.6(2)
C31 Co4 Mo2 C11 -154.36(16)
C29 Co4 Mo2 C11 -83.06(18)
C28 Co4 Mo2 C11 117.6(2)
B1 Co4 Mo2 C11 108.27(16)
Co5 Co4 Mo2 C11 164.22(11)
Co3 Co4 Mo2 C11 104.60(11)
Co2 Co4 Mo2 C11 56.36(11)
C30 Co4 Mo2 C15 -62.5(3)
C31 Co4 Mo2 C15 -170.3(3)
C29 Co4 Mo2 C15 -99.0(3)
C28 Co4 Mo2 C15 101.6(3)
B1 Co4 Mo2 C15 92.3(3)
Co5 Co4 Mo2 C15 148.3(2)
Co3 Co4 Mo2 C15 88.6(2)
Co2 Co4 Mo2 C15 40.4(2)
C30 Co4 Mo2 C14 44.1(3)
C31 Co4 Mo2 C14 -63.7(3)
C29 Co4 Mo2 C14 7.6(3)
C28 Co4 Mo2 C14 -151.7(3)
B1 Co4 Mo2 C14 -161.0(3)
Co5 Co4 Mo2 C14 -105.1(2)
Co3 Co4 Mo2 C14 -164.7(2)
Co2 Co4 Mo2 C14 147.1(2)
C30 Co4 Mo2 Te01 129.29(19)
C31 Co4 Mo2 Te01 21.51(11)
C29 Co4 Mo2 Te01 92.81(14)
C28 Co4 Mo2 Te01 -66.6(2)
B1 Co4 Mo2 Te01 -75.86(11)
Co5 Co4 Mo2 Te01 -19.910(16)
Co3 Co4 Mo2 Te01 -79.534(19)
Co2 Co4 Mo2 Te01 -127.773(16)
C30 Co4 Mo2 Co6 -177.69(19)
C31 Co4 Mo2 Co6 74.53(11)
C29 Co4 Mo2 Co6 145.83(14)
C28 Co4 Mo2 Co6 -13.6(2)
B1 Co4 Mo2 Co6 -22.85(11)
Co5 Co4 Mo2 Co6 33.109(17)
Co3 Co4 Mo2 Co6 -26.51(2)
Co2 Co4 Mo2 Co6 -74.754(17)
C30 Co4 Mo2 Co5 149.20(19)
C31 Co4 Mo2 Co5 41.42(11)
C29 Co4 Mo2 Co5 112.72(14)
C28 Co4 Mo2 Co5 -46.7(2)
B1 Co4 Mo2 Co5 -55.95(11)
Co3 Co4 Mo2 Co5 -59.624(19)
Co2 Co4 Mo2 Co5 -107.86(2)
C33 Co6 Mo2 C29 -162.09(19)
B3 Co6 Mo2 C29 35.09(16)
B1 Co6 Mo2 C29 54.99(18)
B2 Co6 Mo2 C29 118.31(18)
Te01 Co6 Mo2 C29 -67.60(12)
Co5 Co6 Mo2 C29 -2.10(12)
Co1 Co6 Mo2 C29 87.32(12)
Mo1 Co6 Mo2 C29 48.89(13)
C33 Co6 Mo2 B2 79.60(19)
B3 Co6 Mo2 B2 -83.22(17)
B1 Co6 Mo2 B2 -63.32(18)
Te01 Co6 Mo2 B2 174.09(13)
Co5 Co6 Mo2 B2 -120.41(13)
Co1 Co6 Mo2 B2 -30.99(13)
Mo1 Co6 Mo2 B2 -69.42(14)
C33 Co6 Mo2 B1 142.91(19)
B3 Co6 Mo2 B1 -19.90(16)
B2 Co6 Mo2 B1 63.32(18)
Te01 Co6 Mo2 B1 -122.59(13)
Co5 Co6 Mo2 B1 -57.09(13)
Co1 Co6 Mo2 B1 32.33(13)
Mo1 Co6 Mo2 B1 -6.10(13)
C33 Co6 Mo2 C12 16.1(3)
B3 Co6 Mo2 C12 -146.7(2)
B1 Co6 Mo2 C12 -126.8(2)
B2 Co6 Mo2 C12 -63.5(2)
Te01 Co6 Mo2 C12 110.6(2)
Co5 Co6 Mo2 C12 176.1(2)
Co1 Co6 Mo2 C12 -94.5(2)
Mo1 Co6 Mo2 C12 -132.9(2)
C33 Co6 Mo2 C13 -42.35(19)
B3 Co6 Mo2 C13 154.84(17)
B1 Co6 Mo2 C13 174.74(18)
B2 Co6 Mo2 C13 -121.94(19)
Te01 Co6 Mo2 C13 52.15(13)
Co5 Co6 Mo2 C13 117.65(13)
Co1 Co6 Mo2 C13 -152.93(13)
Mo1 Co6 Mo2 C13 168.64(14)
C33 Co6 Mo2 C11 32.89(17)
B3 Co6 Mo2 C11 -129.93(14)
B1 Co6 Mo2 C11 -110.02(16)
B2 Co6 Mo2 C11 -46.71(16)
Te01 Co6 Mo2 C11 127.39(10)
Co5 Co6 Mo2 C11 -167.11(10)
Co1 Co6 Mo2 C11 -77.69(10)
Mo1 Co6 Mo2 C11 -116.12(11)
C33 Co6 Mo2 C15 6.45(17)
B3 Co6 Mo2 C15 -156.36(14)
B1 Co6 Mo2 C15 -136.46(15)
B2 Co6 Mo2 C15 -73.14(16)
Te01 Co6 Mo2 C15 100.95(9)
Co5 Co6 Mo2 C15 166.45(9)
Co1 Co6 Mo2 C15 -104.13(9)
Mo1 Co6 Mo2 C15 -142.56(10)
C33 Co6 Mo2 C14 -27.85(17)
B3 Co6 Mo2 C14 169.33(14)
B1 Co6 Mo2 C14 -170.76(16)
B2 Co6 Mo2 C14 -107.45(16)
Te01 Co6 Mo2 C14 66.64(10)
Co5 Co6 Mo2 C14 132.14(10)
Co1 Co6 Mo2 C14 -138.43(10)
Mo1 Co6 Mo2 C14 -176.87(10)
C33 Co6 Mo2 Te01 -94.50(14)
B3 Co6 Mo2 Te01 102.69(11)
B1 Co6 Mo2 Te01 122.59(13)
B2 Co6 Mo2 Te01 -174.09(13)
Co5 Co6 Mo2 Te01 65.501(15)
Co1 Co6 Mo2 Te01 154.92(2)
Mo1 Co6 Mo2 Te01 116.49(5)
C33 Co6 Mo2 Co4 167.73(14)
B3 Co6 Mo2 Co4 4.91(11)
B1 Co6 Mo2 Co4 24.81(13)
B2 Co6 Mo2 Co4 88.13(13)
Te01 Co6 Mo2 Co4 -97.778(15)
Co5 Co6 Mo2 Co4 -32.277(16)
Co1 Co6 Mo2 Co4 57.145(19)
Mo1 Co6 Mo2 Co4 18.71(5)
C33 Co6 Mo2 Co5 -160.00(14)
B3 Co6 Mo2 Co5 37.19(11)
B1 Co6 Mo2 Co5 57.09(13)
B2 Co6 Mo2 Co5 120.41(13)
Te01 Co6 Mo2 Co5 -65.501(15)
Co1 Co6 Mo2 Co5 89.422(19)
Mo1 Co6 Mo2 Co5 50.99(4)
C32 Co5 Mo2 C29 -97.8(3)
C31 Co5 Mo2 C29 1.21(14)
B1 Co5 Mo2 C29 114.87(17)
B3 Co5 Mo2 C29 141.81(15)
Te01 Co5 Mo2 C29 -111.89(10)
Co4 Co5 Mo2 C29 42.28(10)
Co6 Co5 Mo2 C29 178.29(10)
Co3 Co5 Mo2 C29 91.88(10)
C32 Co5 Mo2 B2 123.4(3)
C31 Co5 Mo2 B2 -137.59(14)
B1 Co5 Mo2 B2 -23.93(18)
B3 Co5 Mo2 B2 3.01(15)
Te01 Co5 Mo2 B2 109.31(10)
Co4 Co5 Mo2 B2 -96.52(10)
Co6 Co5 Mo2 B2 39.49(10)
Co3 Co5 Mo2 B2 -46.92(10)
C32 Co5 Mo2 B1 147.3(4)
C31 Co5 Mo2 B1 -113.65(18)
B3 Co5 Mo2 B1 26.94(19)
Te01 Co5 Mo2 B1 133.25(15)
Co4 Co5 Mo2 B1 -72.58(15)
Co6 Co5 Mo2 B1 63.42(15)
Co3 Co5 Mo2 B1 -22.99(15)
C32 Co5 Mo2 C12 -92.2(4)
C31 Co5 Mo2 C12 6.8(2)
B1 Co5 Mo2 C12 120.4(2)
B3 Co5 Mo2 C12 147.4(2)
Te01 Co5 Mo2 C12 -106.3(2)
Co4 Co5 Mo2 C12 47.8(2)
Co6 Co5 Mo2 C12 -176.2(2)
Co3 Co5 Mo2 C12 97.4(2)
C32 Co5 Mo2 C13 -38.3(3)
C31 Co5 Mo2 C13 60.73(17)
B1 Co5 Mo2 C13 174.4(2)
B3 Co5 Mo2 C13 -158.68(17)
Te01 Co5 Mo2 C13 -52.37(13)
Co4 Co5 Mo2 C13 101.80(13)
Co6 Co5 Mo2 C13 -122.20(13)
Co3 Co5 Mo2 C13 151.39(13)
C32 Co5 Mo2 C11 142.3(5)
C31 Co5 Mo2 C11 -118.7(4)
B1 Co5 Mo2 C11 -5.1(4)
B3 Co5 Mo2 C11 21.9(4)
Te01 Co5 Mo2 C11 128.2(4)
Co4 Co5 Mo2 C11 -77.7(4)
Co6 Co5 Mo2 C11 58.4(4)
Co3 Co5 Mo2 C11 -28.1(4)
C32 Co5 Mo2 C15 59.3(4)
C31 Co5 Mo2 C15 158.30(19)
B1 Co5 Mo2 C15 -88.0(2)
B3 Co5 Mo2 C15 -61.10(19)
Te01 Co5 Mo2 C15 45.20(16)
Co4 Co5 Mo2 C15 -160.63(16)
Co6 Co5 Mo2 C15 -24.62(16)
Co3 Co5 Mo2 C15 -111.03(16)
C32 Co5 Mo2 C14 9.6(3)
C31 Co5 Mo2 C14 108.60(17)
B1 Co5 Mo2 C14 -137.75(19)
B3 Co5 Mo2 C14 -110.81(17)
Te01 Co5 Mo2 C14 -4.50(13)
Co4 Co5 Mo2 C14 149.67(13)
Co6 Co5 Mo2 C14 -74.33(13)
Co3 Co5 Mo2 C14 -160.74(13)
C32 Co5 Mo2 Te01 14.1(3)
C31 Co5 Mo2 Te01 113.10(10)
B1 Co5 Mo2 Te01 -133.25(15)
B3 Co5 Mo2 Te01 -106.30(11)
Co4 Co5 Mo2 Te01 154.17(2)
Co6 Co5 Mo2 Te01 -69.823(16)
Co3 Co5 Mo2 Te01 -156.24(2)
C32 Co5 Mo2 Co4 -140.1(3)
C31 Co5 Mo2 Co4 -41.07(10)
B1 Co5 Mo2 Co4 72.58(14)
B3 Co5 Mo2 Co4 99.53(11)
Te01 Co5 Mo2 Co4 -154.17(2)
Co6 Co5 Mo2 Co4 136.01(2)
Co3 Co5 Mo2 Co4 49.594(18)
C32 Co5 Mo2 Co6 83.9(3)
C31 Co5 Mo2 Co6 -177.08(10)
B1 Co5 Mo2 Co6 -63.42(14)
B3 Co5 Mo2 Co6 -36.48(11)
Te01 Co5 Mo2 Co6 69.823(16)
Co4 Co5 Mo2 Co6 -136.01(2)
Co3 Co5 Mo2 Co6 -86.412(19)
C32 Co5 Te01 Co6 112.39(13)
C31 Co5 Te01 Co6 -152.11(12)
B1 Co5 Te01 Co6 -39.07(11)
B3 Co5 Te01 Co6 15.35(11)
Co4 Co5 Te01 Co6 -97.51(2)
Co3 Co5 Te01 Co6 -32.02(3)
Mo2 Co5 Te01 Co6 -73.231(15)
C32 Co5 Te01 Mo2 -174.38(13)
C31 Co5 Te01 Mo2 -78.88(11)
B1 Co5 Te01 Mo2 34.16(11)
B3 Co5 Te01 Mo2 88.58(11)
Co4 Co5 Te01 Mo2 -24.28(2)
Co6 Co5 Te01 Mo2 73.231(15)
Co3 Co5 Te01 Mo2 41.21(3)
C33 Co6 Te01 Co5 -169.93(13)
B3 Co6 Te01 Co5 -15.27(12)
B1 Co6 Te01 Co5 38.06(10)
B2 Co6 Te01 Co5 85.67(11)
Co1 Co6 Te01 Co5 30.26(4)
Mo1 Co6 Te01 Co5 -70.30(2)
Mo2 Co6 Te01 Co5 80.650(16)
C33 Co6 Te01 Mo2 109.42(13)
B3 Co6 Te01 Mo2 -95.92(12)
B1 Co6 Te01 Mo2 -42.59(10)
B2 Co6 Te01 Mo2 5.02(11)
Co5 Co6 Te01 Mo2 -80.650(16)
Co1 Co6 Te01 Mo2 -50.39(4)
Mo1 Co6 Te01 Mo2 -150.95(3)
C29 Mo2 Te01 Co5 65.18(9)
B2 Mo2 Te01 Co5 -71.72(10)
B1 Mo2 Te01 Co5 -29.71(10)
C12 Mo2 Te01 Co5 145.47(12)
C13 Mo2 Te01 Co5 145.40(9)
C11 Mo2 Te01 Co5 -165.12(13)
C15 Mo2 Te01 Co5 -156.02(9)
C14 Mo2 Te01 Co5 176.61(10)
Co4 Mo2 Te01 Co5 19.733(17)
Co6 Mo2 Te01 Co5 -67.345(17)
C29 Mo2 Te01 Co6 132.52(9)
B2 Mo2 Te01 Co6 -4.38(10)
B1 Mo2 Te01 Co6 37.64(10)
C12 Mo2 Te01 Co6 -147.19(13)
C13 Mo2 Te01 Co6 -147.26(9)
C11 Mo2 Te01 Co6 -97.77(13)
C15 Mo2 Te01 Co6 -88.68(9)
C14 Mo2 Te01 Co6 -116.05(10)
Co4 Mo2 Te01 Co6 87.078(16)
Co5 Mo2 Te01 Co6 67.345(17)
